data_7704438
loop_
_publ_author_name
'Konarev, Dmitri V.'
'Kuzmin, Alexey V.'
'Batov, Mikhail S.'
'Khasanov, Salavat S.'
'Otsuka, Akihiro'
'Yamochi, Hideki'
'Kitagawa, Hiroshi'
'Lyubovskaya, Rimma N.'

_publ_section_title
;
 Strong magnetic coupling of spins in Fe(ii) dimers with differently
 charged thioindigo ligands.
;
_journal_issue 23
_journal_name_full 'Dalton transactions (Cambridge, England : 2003)'
_journal_page_first 7692
_journal_page_last 7696
_journal_paper_doi 10.1039/d0dt01262a
_journal_volume 49
_journal_year 2020
_chemical_formula_moiety '2(C32 H16 Fe O4 S4), 2(C18 H36 K N2 O6), 2(C6 H4 Cl2)'
_chemical_formula_sum 'C112 H112 Cl4 Fe2 K2 N4 O20 S8'
_chemical_formula_weight 2422.23
_space_group_crystal_system triclinic
_space_group_IT_number 2
_space_group_name_Hall '-P 1'
_space_group_name_H-M_alt 'P -1'
_atom_sites_solution_hydrogens geom
_audit_creation_date 2020-04-24
_audit_creation_method
;
Olex2 1.3
(compiled 2020.02.04 svn.rd84adfe8 for OlexSys, GUI svn.r6032)
;
_audit_update_record
;
2020-04-24 deposited with the CCDC.	2020-05-19 downloaded from the CCDC.
;
_cell_angle_alpha 68.714(3)
_cell_angle_beta 78.174(3)
_cell_angle_gamma 73.182(3)
_cell_formula_units_Z 2
_cell_length_a 14.2994(6)
_cell_length_b 18.5793(6)
_cell_length_c 23.5935(7)
_cell_measurement_reflns_used 8276
_cell_measurement_temperature 120.00(14)
_cell_measurement_theta_max 25.7550
_cell_measurement_theta_min 1.7390
_cell_volume 5555.5(4)
_computing_cell_refinement 'CrysAlisPro 1.171.38.43 (Rigaku OD, 2015)'
_computing_data_collection 'CrysAlisPro 1.171.38.43 (Rigaku OD, 2015)'
_computing_data_reduction 'CrysAlisPro 1.171.38.43 (Rigaku OD, 2015)'
_computing_molecular_graphics 'Olex2 1.3 (Dolomanov et al., 2009)'
_computing_publication_material 'Olex2 1.3 (Dolomanov et al., 2009)'
_computing_structure_refinement 'SHELXL 2018/3 (Sheldrick, 2015)'
_computing_structure_solution 'ShelXT (Sheldrick, 2015)'
_diffrn_ambient_temperature 120.00(14)
_diffrn_detector_area_resol_mean 5.2283
_diffrn_detector_type AtlasS2
_diffrn_measured_fraction_theta_full 0.998
_diffrn_measured_fraction_theta_max 0.922
_diffrn_measurement_details
;
List of Runs (angles in degrees, time in seconds):

  # Type    Start    End  Width  t~exp~   \w     \q     \k     \f   Frames
#--------------------------------------------------------------------------
  1  \w    -53.00   5.00   1.00   80.00    --  -12.20 -57.00   0.00   58
  2  \w     15.00  45.00   1.00   80.00    --  -12.20  57.00-180.00   30
  3  \w      4.00  32.00   1.00   80.00    --  -12.20  37.00 -60.00   28
  4  \w    -86.00  -3.00   1.00   80.00    --  -12.20 -57.00-150.00   83
  5  \w    -38.00 -11.00   1.00   80.00    --  -12.20 -59.00  19.00   27
  6  \w    -22.00   5.00   1.00   80.00    --  -12.20 -37.00 120.00   27
  7  \w    -85.00  16.00   1.00   80.00    --  -12.20 -57.00 -60.00  101
  8  \w    -76.00   7.00   1.00   80.00    --  -12.20 -57.00  90.00   83
;
_diffrn_measurement_device 'four-circle diffractometer'
_diffrn_measurement_device_type 'Xcalibur, AtlasS2, Gemini'
_diffrn_measurement_method '\w scans'
_diffrn_radiation_type MoK\a
_diffrn_radiation_wavelength 0.71073
_diffrn_reflns_av_R_equivalents 0.0766
_diffrn_reflns_av_unetI/netI 0.1405
_diffrn_reflns_Laue_measured_fraction_full 0.998
_diffrn_reflns_Laue_measured_fraction_max 0.922
_diffrn_reflns_limit_h_max 19
_diffrn_reflns_limit_h_min -19
_diffrn_reflns_limit_k_max 21
_diffrn_reflns_limit_k_min -24
_diffrn_reflns_limit_l_max 30
_diffrn_reflns_limit_l_min -31
_diffrn_reflns_number 66054
_diffrn_reflns_point_group_measured_fraction_full 0.998
_diffrn_reflns_point_group_measured_fraction_max 0.922
_diffrn_reflns_theta_full 25.242
_diffrn_reflns_theta_max 28.500
_diffrn_reflns_theta_min 1.636
_exptl_absorpt_coefficient_mu 0.653
_exptl_absorpt_correction_T_max 1.00000
_exptl_absorpt_correction_T_min 0.94309
_exptl_absorpt_correction_type multi-scan
_exptl_absorpt_process_details
;
CrysAlisPro 1.171.38.43 (Rigaku Oxford Diffraction, 2015)
Empirical absorption correction using spherical harmonics,
 implemented in SCALE3 ABSPACK scaling algorithm.
;
_exptl_crystal_colour 'metallic dark black'
_exptl_crystal_colour_lustre metallic
_exptl_crystal_colour_modifier dark
_exptl_crystal_colour_primary black
_exptl_crystal_density_diffrn 1.448
_exptl_crystal_description block
_exptl_crystal_F_000 2516
_exptl_crystal_size_max 0.315
_exptl_crystal_size_mid 0.081
_exptl_crystal_size_min 0.033
_refine_diff_density_max 0.641
_refine_diff_density_min -0.585
_refine_diff_density_rms 0.091
_refine_ls_extinction_method none
_refine_ls_goodness_of_fit_ref 1.020
_refine_ls_hydrogen_treatment constr
_refine_ls_matrix_type full
_refine_ls_number_parameters 1499
_refine_ls_number_reflns 25979
_refine_ls_number_restraints 740
_refine_ls_restrained_S_all 1.011
_refine_ls_R_factor_all 0.1525
_refine_ls_R_factor_gt 0.0687
_refine_ls_shift/su_max 0.001
_refine_ls_shift/su_mean 0.000
_refine_ls_structure_factor_coef Fsqd
_refine_ls_weighting_details 'w=1/[\s^2^(Fo^2^)+(0.0418P)^2^+0.5129P] where P=(Fo^2^+2Fc^2^)/3'
_refine_ls_weighting_scheme calc
_refine_ls_wR_factor_gt 0.1084
_refine_ls_wR_factor_ref 0.1359
_reflns_Friedel_coverage 0.000
_reflns_number_gt 14229
_reflns_number_total 25979
_reflns_threshold_expression 'I > 2\s(I)'
_cod_data_source_file d0dt01262a2.cif
_cod_data_source_block cryptkfeti2dimer
_cod_depositor_comments 'Adding full bibliography for 7704438.cif.'
_cod_original_cell_volume 5555.6(4)
_cod_database_code 7704438
_shelx_shelxl_version_number 2018/3
_shelx_space_group_comment
;
The symmetry employed for this shelxl refinement is uniquely defined
by the following loop, which should always be used as a source of
symmetry information in preference to the above space-group names.
They are only intended as comments.
;
_olex2_refinement_description
;
1. Fixed Uiso
 At 1.2 times of:
  All C(H) groups, All C(H,H) groups
2. Rigid bond restraints
 O402, C405
 with sigma for 1-2 distances of 0.01 and sigma for 1-3 distances of 0.01
3. Uiso/Uaniso restraints and constraints
Cl61 \\sim Cl62 \\sim Cl51 \\sim Cl52: within 1.7A with sigma of 0.04 and sigma
for terminal atoms of 0.08 within 1.7A
C61 \\sim C62 \\sim C63 \\sim C64 \\sim C65 \\sim C66 \\sim C51 \\sim C52 \\sim
C53 \\sim C54 \\sim C55 \\sim C56: within 1.7A with sigma of 0.04 and sigma for
terminal atoms of 0.08 within 1.7A
Cl71 \\sim Cl72 \\sim Cl81 \\sim Cl82 \\sim Cl91 \\sim Cl92: within 1.7A with
sigma of 0.008 and sigma for terminal atoms of 0.016 within 1.7A
C71 \\sim C72 \\sim C73 \\sim C74 \\sim C75 \\sim C76 \\sim C81 \\sim C82 \\sim
C83 \\sim C84 \\sim C85 \\sim C86 \\sim C91 \\sim C92 \\sim C93 \\sim C94 \\sim
C95 \\sim C96: within 1.7A with sigma of 0.008 and sigma for terminal atoms of
0.016 within 1.7A
Uanis(C401) \\sim Ueq, Uanis(C402) \\sim Ueq, Uanis(C403) \\sim Ueq,
Uanis(C404) \\sim Ueq, Uanis(C405) \\sim Ueq, Uanis(C406) \\sim Ueq,
Uanis(C407) \\sim Ueq, Uanis(C408) \\sim Ueq, Uanis(C409) \\sim Ueq,
Uanis(C410) \\sim Ueq, Uanis(C411) \\sim Ueq, Uanis(C412) \\sim Ueq,
Uanis(C413) \\sim Ueq, Uanis(C414) \\sim Ueq, Uanis(C415) \\sim Ueq,
Uanis(C416) \\sim Ueq, Uanis(C417) \\sim Ueq, Uanis(C418) \\sim Ueq: with sigma
of 0.02 and sigma for terminal atoms of 0.04
Uanis(C71) \\sim Ueq, Uanis(C72) \\sim Ueq, Uanis(C73) \\sim Ueq, Uanis(C74)
\\sim Ueq, Uanis(C75) \\sim Ueq, Uanis(C76) \\sim Ueq, Uanis(C81) \\sim Ueq,
Uanis(C82) \\sim Ueq, Uanis(C83) \\sim Ueq, Uanis(C84) \\sim Ueq, Uanis(C85)
\\sim Ueq, Uanis(C86) \\sim Ueq, Uanis(C91) \\sim Ueq, Uanis(C92) \\sim Ueq,
Uanis(C93) \\sim Ueq, Uanis(C94) \\sim Ueq, Uanis(C95) \\sim Ueq, Uanis(C96)
\\sim Ueq: with sigma of 0.05 and sigma for terminal atoms of 0.1
4. Others
 1*[Sof(Cl71)+Sof(Cl72)+Sof(C71)+Sof(C72)+Sof(C73)+Sof(H73)+Sof(C74)+Sof(H74)+
 Sof(C75)+Sof(H75)+Sof(C76)+Sof(H76)]+1*[Sof(Cl81)+Sof(Cl82)+Sof(C81)+Sof(C82)+
 Sof(C83)+Sof(H83)+Sof(C84)+Sof(H84)+Sof(C85)+Sof(H85)+Sof(C86)+Sof(H86)]+1*
 [Sof(Cl92)+Sof(Cl91)+Sof(C91)+Sof(C92)+Sof(C93)+Sof(H93)+Sof(C94)+Sof(H94)+
 Sof(C95)+Sof(H95)+Sof(C96)+Sof(H96)]=1 with esd of 0.0001
 Sof(Cl71)=Sof(Cl72)=Sof(C71)=Sof(C72)=Sof(C73)=Sof(H73)=Sof(C74)=Sof(H74)=
 Sof(C75)=Sof(H75)=Sof(C76)=Sof(H76)=FVAR(1)
 Sof(Cl81)=Sof(Cl82)=Sof(C81)=Sof(C82)=Sof(C83)=Sof(H83)=Sof(C84)=Sof(H84)=
 Sof(C85)=Sof(H85)=Sof(C86)=Sof(H86)=FVAR(2)
 Sof(Cl92)=Sof(Cl91)=Sof(C91)=Sof(C92)=Sof(C93)=Sof(H93)=Sof(C94)=Sof(H94)=
 Sof(C95)=Sof(H95)=Sof(C96)=Sof(H96)=FVAR(3)
 Sof(Cl52)=Sof(Cl51)=Sof(C51)=Sof(C52)=Sof(C53)=Sof(H53)=Sof(C54)=Sof(H54)=
 Sof(C55)=Sof(H55)=Sof(C56)=Sof(H56)=1-FVAR(4)
 Sof(Cl62)=Sof(Cl61)=Sof(C61)=Sof(C62)=Sof(C63)=Sof(H63)=Sof(C64)=Sof(H64)=
 Sof(C65)=Sof(H65)=Sof(C66)=Sof(H66)=FVAR(4)
5.a Free rotating group:
 Cl62(Cl61,C61,C62,C63,C64,C65,C66), Cl52(Cl51,C51,C52,C53,C54,C55,C56),
 Cl71(Cl72,C71,C72,C73,C74,C75,C76), Cl81(Cl82,C81,C82,C83,C84,C85,C86),
 Cl92(Cl91,C91,C92,C93,C94,C95,C96)
5.b Secondary CH2 refined with riding coordinates:
 C301(H30A,H30B), C302(H30C,H30D), C303(H30E,H30F), C304(H30G,H30H), C305(H30I,
 H30J), C306(H30K,H30L), C307(H30M,H30N), C308(H30O,H30P), C309(H30Q,H30R),
 C310(H31A,H31B), C311(H31C,H31D), C312(H31E,H31F), C313(H31G,H31H), C314(H31I,
 H31J), C315(H31K,H31L), C316(H31M,H31N), C317(H31O,H31P), C318(H31Q,H31R),
 C401(H40A,H40B), C402(H40C,H40D), C403(H40E,H40F), C404(H40G,H40H), C405(H40I,
 H40J), C406(H40K,H40L), C407(H40M,H40N), C408(H40O,H40P), C409(H40Q,H40R),
 C410(H41A,H41B), C411(H41C,H41D), C412(H41E,H41F), C413(H41G,H41H), C414(H41I,
 H41J), C415(H41K,H41L), C416(H41M,H41N), C417(H41O,H41P), C418(H41Q,H41R)
5.c Aromatic/amide H refined with riding coordinates:
 C102(H102), C103(H103), C104(H104), C105(H105), C112(H112), C113(H113),
 C114(H114), C115(H115), C118(H118), C119(H119), C120(H120), C121(H121),
 C128(H128), C129(H129), C130(H130), C131(H131), C202(H202), C203(H203),
 C204(H204), C205(H205), C212(H212), C213(H213), C214(H214), C215(H215),
 C218(H218), C219(H219), C220(H220), C221(H221), C228(H228), C229(H229),
 C230(H230), C231(H231), C63(H63), C64(H64), C65(H65), C66(H66), C53(H53),
 C54(H54), C55(H55), C56(H56), C73(H73), C74(H74), C75(H75), C76(H76), C83(H83),
  C84(H84), C85(H85), C86(H86), C93(H93), C94(H94), C95(H95), C96(H96)
;
_olex2_submission_special_instructions 'No special instructions were received'
_oxdiff_exptl_absorpt_empirical_details
;
Empirical correction (ABSPACK) includes:
- Absorption correction using spherical harmonics
- Frame scaling
;

loop_
_space_group_symop_operation_xyz
'x, y, z'
'-x, -y, -z'

loop_
_atom_site_label
_atom_site_type_symbol
_atom_site_fract_x
_atom_site_fract_y
_atom_site_fract_z
_atom_site_U_iso_or_equiv
_atom_site_adp_type
_atom_site_occupancy
_atom_site_site_symmetry_order
_atom_site_calc_flag
_atom_site_refinement_flags_posn
_atom_site_refinement_flags_adp
_atom_site_refinement_flags_occupancy
_atom_site_disorder_assembly
_atom_site_disorder_group
Fe1 Fe 0.09467(4) 0.45050(3) 0.46482(2) 0.01403(12) Uani 1 1 d . . . . .
S101 S 0.18377(8) 0.27834(6) 0.31752(4) 0.0262(2) Uani 1 1 d . . . . .
S102 S 0.30276(8) 0.18194(6) 0.42619(5) 0.0312(3) Uani 1 1 d . . . . .
S103 S -0.01300(7) 0.69204(6) 0.28444(4) 0.0219(2) Uani 1 1 d . . . . .
S104 S 0.17325(7) 0.73078(6) 0.32639(4) 0.0211(2) Uani 1 1 d . . . . .
O101 O 0.04592(18) 0.42563(15) 0.40801(11) 0.0219(6) Uani 1 1 d . . . . .
O102 O 0.18845(18) 0.35496(14) 0.49452(11) 0.0221(6) Uani 1 1 d . . . . .
O103 O -0.01575(17) 0.55542(13) 0.45461(10) 0.0146(5) Uani 1 1 d . . . . .
O104 O 0.18846(17) 0.51274(14) 0.43591(11) 0.0204(6) Uani 1 1 d . . . . .
C101 C 0.0835(3) 0.3480(2) 0.28338(17) 0.0226(9) Uani 1 1 d . . . . .
C102 C 0.0496(3) 0.3563(2) 0.22928(16) 0.0244(9) Uani 1 1 d . . . . .
H102 H 0.081118 0.320721 0.206864 0.029 Uiso 1 1 calc R U . . .
C103 C -0.0296(3) 0.4163(3) 0.20946(18) 0.0300(10) Uani 1 1 d . . . . .
H103 H -0.054039 0.422139 0.173120 0.036 Uiso 1 1 calc R U . . .
C104 C -0.0754(3) 0.4693(3) 0.24165(19) 0.0321(11) Uani 1 1 d . . . . .
H104 H -0.129824 0.511406 0.226553 0.039 Uiso 1 1 calc R U . . .
C105 C -0.0426(3) 0.4615(2) 0.29531(17) 0.0264(10) Uani 1 1 d . . . . .
H105 H -0.074702 0.497564 0.317212 0.032 Uiso 1 1 calc R U . . .
C106 C 0.0379(3) 0.4002(2) 0.31696(16) 0.0171(8) Uani 1 1 d . . . . .
C107 C 0.0838(3) 0.3823(2) 0.37109(16) 0.0164(8) Uani 1 1 d . . . . .
C108 C 0.1631(3) 0.3173(2) 0.37858(16) 0.0185(9) Uani 1 1 d . . . . .
C109 C 0.2264(3) 0.2752(2) 0.42668(16) 0.0193(9) Uani 1 1 d . . . . .
C110 C 0.2350(3) 0.2918(2) 0.47813(16) 0.0200(9) Uani 1 1 d . . . . .
C111 C 0.3025(3) 0.2280(2) 0.51749(16) 0.0187(9) Uani 1 1 d . . . . .
C112 C 0.3246(3) 0.2234(2) 0.57400(17) 0.0240(9) Uani 1 1 d . . . . .
H112 H 0.299590 0.267270 0.588830 0.029 Uiso 1 1 calc R U . . .
C113 C 0.3831(3) 0.1541(3) 0.60771(18) 0.0293(10) Uani 1 1 d . . . . .
H113 H 0.397937 0.150109 0.646358 0.035 Uiso 1 1 calc R U . . .
C114 C 0.4209(3) 0.0899(3) 0.5860(2) 0.0348(11) Uani 1 1 d . . . . .
H114 H 0.459958 0.042396 0.610456 0.042 Uiso 1 1 calc R U . . .
C115 C 0.4027(3) 0.0940(2) 0.5296(2) 0.0335(11) Uani 1 1 d . . . . .
H115 H 0.430001 0.050469 0.514544 0.040 Uiso 1 1 calc R U . . .
C116 C 0.3433(3) 0.1636(2) 0.49558(18) 0.0256(9) Uani 1 1 d . . . . .
C117 C -0.1200(3) 0.6575(2) 0.31068(16) 0.0193(9) Uani 1 1 d . . . . .
C118 C -0.1977(3) 0.6719(2) 0.27764(18) 0.0242(9) Uani 1 1 d . . . . .
H118 H -0.196559 0.704019 0.235784 0.029 Uiso 1 1 calc R U . . .
C119 C -0.2758(3) 0.6386(2) 0.30713(19) 0.0292(10) Uani 1 1 d . . . . .
H119 H -0.329887 0.648831 0.285456 0.035 Uiso 1 1 calc R U . . .
C120 C -0.2775(3) 0.5897(2) 0.36866(19) 0.0278(10) Uani 1 1 d . . . . .
H120 H -0.332234 0.567072 0.387987 0.033 Uiso 1 1 calc R U . . .
C121 C -0.2003(3) 0.5746(2) 0.40102(17) 0.0208(9) Uani 1 1 d . . . . .
H121 H -0.201063 0.540897 0.442447 0.025 Uiso 1 1 calc R U . . .
C122 C -0.1202(3) 0.6093(2) 0.37237(16) 0.0181(8) Uani 1 1 d . . . . .
C123 C -0.0329(3) 0.6014(2) 0.39705(15) 0.0143(8) Uani 1 1 d . . . . .
C124 C 0.0321(3) 0.6420(2) 0.35624(15) 0.0162(8) Uani 1 1 d . . . . .
C125 C 0.1275(3) 0.6445(2) 0.36589(15) 0.0171(8) Uani 1 1 d . . . . .
C126 C 0.1930(3) 0.5871(2) 0.40354(16) 0.0177(8) Uani 1 1 d . . . . .
C127 C 0.2802(3) 0.6121(2) 0.40305(16) 0.0197(9) Uani 1 1 d . . . . .
C128 C 0.3612(3) 0.5693(2) 0.43570(17) 0.0247(9) Uani 1 1 d . . . . .
H128 H 0.362291 0.517375 0.463826 0.030 Uiso 1 1 calc R U . . .
C129 C 0.4389(3) 0.6028(3) 0.42686(18) 0.0308(10) Uani 1 1 d . . . . .
H129 H 0.493579 0.573839 0.449368 0.037 Uiso 1 1 calc R U . . .
C130 C 0.4392(3) 0.6785(3) 0.38559(18) 0.0306(10) Uani 1 1 d . . . . .
H130 H 0.494339 0.700140 0.379893 0.037 Uiso 1 1 calc R U . . .
C131 C 0.3602(3) 0.7225(2) 0.35275(17) 0.0251(10) Uani 1 1 d . . . . .
H131 H 0.360080 0.774358 0.324779 0.030 Uiso 1 1 calc R U . . .
C132 C 0.2806(3) 0.6887(2) 0.36173(16) 0.0196(9) Uani 1 1 d . . . . .
Fe2 Fe 0.40497(4) 1.05120(3) 0.03327(2) 0.01367(12) Uani 1 1 d . . . . .
S201 S 0.17398(7) 1.31393(6) 0.06921(4) 0.0235(2) Uani 1 1 d . . . . .
S202 S 0.28551(7) 1.21349(6) 0.18317(4) 0.0229(2) Uani 1 1 d . . . . .
S203 S 0.35667(7) 0.77110(6) 0.19279(4) 0.0218(2) Uani 1 1 d . . . . .
S204 S 0.53746(7) 0.82916(6) 0.22077(4) 0.0229(2) Uani 1 1 d . . . . .
O201 O 0.30119(17) 1.14013(14) 0.00313(10) 0.0183(6) Uani 1 1 d . . . . .
O202 O 0.45499(17) 1.09125(14) 0.08022(11) 0.0197(6) Uani 1 1 d . . . . .
O203 O 0.31948(17) 0.98295(14) 0.07042(11) 0.0189(6) Uani 1 1 d . . . . .
O204 O 0.52375(16) 0.95022(13) 0.04752(10) 0.0139(5) Uani 1 1 d . . . . .
C201 C 0.1300(3) 1.3253(2) 0.00228(16) 0.0204(9) Uani 1 1 d . . . . .
C202 C 0.0600(3) 1.3887(2) -0.02917(18) 0.0295(10) Uani 1 1 d . . . . .
H202 H 0.026615 1.430850 -0.013354 0.035 Uiso 1 1 calc R U . . .
C203 C 0.0404(3) 1.3888(3) -0.08406(18) 0.0336(11) Uani 1 1 d . . . . .
H203 H -0.005830 1.432501 -0.106840 0.040 Uiso 1 1 calc R U . . .
C204 C 0.0866(3) 1.3264(2) -0.10675(17) 0.0274(10) Uani 1 1 d . . . . .
H204 H 0.071060 1.327706 -0.144417 0.033 Uiso 1 1 calc R U . . .
C205 C 0.1552(3) 1.2624(2) -0.07498(16) 0.0213(9) Uani 1 1 d . . . . .
H205 H 0.186303 1.219463 -0.090286 0.026 Uiso 1 1 calc R U . . .
C206 C 0.1779(3) 1.2621(2) -0.01980(16) 0.0174(8) Uani 1 1 d . . . . .
C207 C 0.2512(3) 1.2031(2) 0.01810(15) 0.0158(8) Uani 1 1 d . . . . .
C208 C 0.2568(3) 1.2230(2) 0.06864(16) 0.0154(8) Uani 1 1 d . . . . .
C209 C 0.3197(3) 1.1834(2) 0.11719(16) 0.0167(8) Uani 1 1 d . . . . .
C210 C 0.4081(3) 1.1272(2) 0.12130(15) 0.0149(8) Uani 1 1 d . . . . .
C211 C 0.4516(3) 1.1109(2) 0.17602(16) 0.0174(8) Uani 1 1 d . . . . .
C212 C 0.5415(3) 1.0598(2) 0.19401(17) 0.0225(9) Uani 1 1 d . . . . .
H212 H 0.581572 1.029374 0.169279 0.027 Uiso 1 1 calc R U . . .
C213 C 0.5716(3) 1.0538(2) 0.24734(18) 0.0268(10) Uani 1 1 d . . . . .
H213 H 0.632631 1.019024 0.259488 0.032 Uiso 1 1 calc R U . . .
C214 C 0.5137(3) 1.0983(2) 0.28409(17) 0.0268(10) Uani 1 1 d . . . . .
H214 H 0.535858 1.093393 0.320895 0.032 Uiso 1 1 calc R U . . .
C215 C 0.4248(3) 1.1490(2) 0.26778(17) 0.0262(10) Uani 1 1 d . . . . .
H215 H 0.385515 1.179338 0.292749 0.031 Uiso 1 1 calc R U . . .
C216 C 0.3941(3) 1.1547(2) 0.21357(16) 0.0175(8) Uani 1 1 d . . . . .
C217 C 0.2501(3) 0.7994(2) 0.15776(16) 0.0192(9) Uani 1 1 d . . . . .
C218 C 0.1780(3) 0.7566(2) 0.17084(17) 0.0250(10) Uani 1 1 d . . . . .
H218 H 0.184310 0.705686 0.201246 0.030 Uiso 1 1 calc R U . . .
C219 C 0.0981(3) 0.7902(2) 0.13860(17) 0.0272(10) Uani 1 1 d . . . . .
H219 H 0.048521 0.761859 0.146791 0.033 Uiso 1 1 calc R U . . .
C220 C 0.0878(3) 0.8649(3) 0.09403(18) 0.0288(10) Uani 1 1 d . . . . .
H220 H 0.031251 0.887079 0.072609 0.035 Uiso 1 1 calc R U . . .
C221 C 0.1595(3) 0.9072(2) 0.08074(17) 0.0243(9) Uani 1 1 d . . . . .
H221 H 0.152615 0.958068 0.050223 0.029 Uiso 1 1 calc R U . . .
C222 C 0.2419(3) 0.8741(2) 0.11269(15) 0.0171(8) Uani 1 1 d . . . . .
C223 C 0.3233(3) 0.9088(2) 0.10715(15) 0.0160(8) Uani 1 1 d . . . . .
C224 C 0.3925(3) 0.8594(2) 0.14539(15) 0.0178(8) Uani 1 1 d . . . . .
C225 C 0.4861(3) 0.8707(2) 0.15082(15) 0.0152(8) Uani 1 1 d . . . . .
C226 C 0.5468(3) 0.9110(2) 0.10546(15) 0.0152(8) Uani 1 1 d . . . . .
C227 C 0.6365(3) 0.9088(2) 0.12475(16) 0.0165(8) Uani 1 1 d . . . . .
C228 C 0.7132(3) 0.9436(2) 0.08996(17) 0.0201(9) Uani 1 1 d . . . . .
H228 H 0.710024 0.973692 0.047843 0.024 Uiso 1 1 calc R U . . .
C229 C 0.7947(3) 0.9331(2) 0.11870(19) 0.0264(10) Uani 1 1 d . . . . .
H229 H 0.848853 0.954292 0.095376 0.032 Uiso 1 1 calc R U . . .
C230 C 0.7977(3) 0.8919(2) 0.18111(19) 0.0280(10) Uani 1 1 d . . . . .
H230 H 0.853143 0.886577 0.199942 0.034 Uiso 1 1 calc R U . . .
C231 C 0.7217(3) 0.8589(2) 0.21563(18) 0.0249(9) Uani 1 1 d . . . . .
H231 H 0.723671 0.831462 0.258232 0.030 Uiso 1 1 calc R U . . .
C232 C 0.6417(3) 0.8664(2) 0.18723(16) 0.0192(9) Uani 1 1 d . . . . .
K3 K 0.43745(6) 0.56012(5) 0.13082(4) 0.0242(2) Uani 1 1 d . . . . .
O301 O 0.4587(2) 0.41434(18) 0.11472(14) 0.0446(8) Uani 1 1 d . . . . .
O302 O 0.6284(2) 0.47619(17) 0.08494(13) 0.0365(7) Uani 1 1 d . . . . .
O303 O 0.29622(19) 0.53610(16) 0.23443(12) 0.0292(7) Uani 1 1 d . . . . .
O304 O 0.4917(2) 0.53311(17) 0.24468(12) 0.0328(7) Uani 1 1 d . . . . .
O305 O 0.3172(2) 0.65912(16) 0.03630(12) 0.0313(7) Uani 1 1 d . . . . .
O306 O 0.4584(2) 0.71258(16) 0.06433(12) 0.0310(7) Uani 1 1 d . . . . .
N301 N 0.2616(2) 0.5148(2) 0.12512(14) 0.0283(8) Uani 1 1 d . . . . .
N302 N 0.6177(2) 0.6010(2) 0.13522(15) 0.0287(8) Uani 1 1 d . . . . .
C301 C 0.2858(3) 0.4283(3) 0.1367(2) 0.0372(12) Uani 1 1 d . . . . .
H30A H 0.230085 0.414141 0.127715 0.045 Uiso 1 1 calc R U . . .
H30B H 0.293869 0.400536 0.180589 0.045 Uiso 1 1 calc R U . . .
C302 C 0.3784(3) 0.3991(3) 0.0989(2) 0.0452(13) Uani 1 1 d . . . . .
H30C H 0.388912 0.341359 0.106905 0.054 Uiso 1 1 calc R U . . .
H30D H 0.371993 0.426843 0.054731 0.054 Uiso 1 1 calc R U . . .
C303 C 0.5483(3) 0.3816(3) 0.0837(2) 0.0524(14) Uani 1 1 d . . . . .
H30E H 0.548008 0.407640 0.038930 0.063 Uiso 1 1 calc R U . . .
H30F H 0.555137 0.323977 0.093012 0.063 Uiso 1 1 calc R U . . .
C304 C 0.6310(3) 0.3943(3) 0.1041(2) 0.0479(13) Uani 1 1 d . . . . .
H30G H 0.627397 0.372276 0.149318 0.057 Uiso 1 1 calc R U . . .
H30H H 0.693753 0.365930 0.086940 0.057 Uiso 1 1 calc R U . . .
C305 C 0.7147(3) 0.4875(3) 0.0988(2) 0.0435(12) Uani 1 1 d . . . . .
H30I H 0.771931 0.472474 0.070161 0.052 Uiso 1 1 calc R U . . .
H30J H 0.728246 0.453363 0.140956 0.052 Uiso 1 1 calc R U . . .
C306 C 0.6988(3) 0.5741(3) 0.0927(2) 0.0375(12) Uani 1 1 d . . . . .
H30K H 0.760094 0.582544 0.099879 0.045 Uiso 1 1 calc R U . . .
H30L H 0.685490 0.607270 0.050298 0.045 Uiso 1 1 calc R U . . .
C307 C 0.1841(3) 0.5357(3) 0.17213(17) 0.0290(10) Uani 1 1 d . . . . .
H30M H 0.127638 0.514085 0.173529 0.035 Uiso 1 1 calc R U . . .
H30N H 0.161074 0.594297 0.159729 0.035 Uiso 1 1 calc R U . . .
C308 C 0.2152(3) 0.5056(3) 0.23565(17) 0.0284(10) Uani 1 1 d . . . . .
H30O H 0.159803 0.522835 0.264341 0.034 Uiso 1 1 calc R U . . .
H30P H 0.234234 0.446748 0.250012 0.034 Uiso 1 1 calc R U . . .
C309 C 0.3397(3) 0.4967(3) 0.29033(17) 0.0331(11) Uani 1 1 d . . . . .
H30Q H 0.372277 0.440793 0.293344 0.040 Uiso 1 1 calc R U . . .
H30R H 0.288173 0.496653 0.325472 0.040 Uiso 1 1 calc R U . . .
C310 C 0.4127(3) 0.5380(3) 0.29220(18) 0.0343(11) Uani 1 1 d . . . . .
H31A H 0.380589 0.594492 0.287214 0.041 Uiso 1 1 calc R U . . .
H31B H 0.438791 0.513490 0.332432 0.041 Uiso 1 1 calc R U . . .
C311 C 0.5621(3) 0.5724(3) 0.24701(18) 0.0318(11) Uani 1 1 d . . . . .
H31C H 0.587344 0.548316 0.287490 0.038 Uiso 1 1 calc R U . . .
H31D H 0.530999 0.629291 0.241059 0.038 Uiso 1 1 calc R U . . .
C312 C 0.6452(3) 0.5645(3) 0.19742(19) 0.0388(12) Uani 1 1 d . . . . .
H31E H 0.696042 0.588645 0.201023 0.047 Uiso 1 1 calc R U . . .
H31F H 0.675166 0.507229 0.204297 0.047 Uiso 1 1 calc R U . . .
C313 C 0.2320(3) 0.5570(3) 0.06363(18) 0.0351(11) Uani 1 1 d . . . . .
H31G H 0.168229 0.547021 0.062433 0.042 Uiso 1 1 calc R U . . .
H31H H 0.281064 0.534607 0.034475 0.042 Uiso 1 1 calc R U . . .
C314 C 0.2221(3) 0.6445(3) 0.04243(19) 0.0371(12) Uani 1 1 d . . . . .
H31I H 0.194824 0.669385 0.002573 0.044 Uiso 1 1 calc R U . . .
H31J H 0.176698 0.667790 0.072417 0.044 Uiso 1 1 calc R U . . .
C315 C 0.3120(3) 0.7415(3) 0.0179(2) 0.0397(12) Uani 1 1 d . . . . .
H31K H 0.269921 0.763875 0.049315 0.048 Uiso 1 1 calc R U . . .
H31L H 0.282208 0.768953 -0.021035 0.048 Uiso 1 1 calc R U . . .
C316 C 0.4127(3) 0.7552(3) 0.00954(18) 0.0355(11) Uani 1 1 d . . . . .
H31M H 0.452968 0.737315 -0.024498 0.043 Uiso 1 1 calc R U . . .
H31N H 0.408207 0.812673 -0.001144 0.043 Uiso 1 1 calc R U . . .
C317 C 0.5487(3) 0.7318(3) 0.05961(19) 0.0360(11) Uani 1 1 d . . . . .
H31O H 0.537499 0.789666 0.051106 0.043 Uiso 1 1 calc R U . . .
H31P H 0.593202 0.717952 0.025048 0.043 Uiso 1 1 calc R U . . .
C318 C 0.5962(3) 0.6877(3) 0.11752(19) 0.0325(11) Uani 1 1 d . . . . .
H31Q H 0.658374 0.703668 0.112820 0.039 Uiso 1 1 calc R U . . .
H31R H 0.552443 0.704294 0.151206 0.039 Uiso 1 1 calc R U . . .
K4 K 0.08768(7) 0.93548(6) 0.37939(4) 0.0294(2) Uani 1 1 d . . . . .
O401 O -0.0756(2) 1.07428(18) 0.37684(14) 0.0464(9) Uani 1 1 d . . . . .
O402 O 0.1067(2) 1.0599(2) 0.41423(15) 0.0537(10) Uani 1 1 d . U . . .
O403 O -0.01314(19) 0.81737(15) 0.41555(11) 0.0254(6) Uani 1 1 d . . . . .
O404 O 0.1287(2) 0.80185(17) 0.48657(12) 0.0324(7) Uani 1 1 d . . . . .
O405 O 0.1030(2) 0.98489(17) 0.25272(12) 0.0356(7) Uani 1 1 d . . . . .
O406 O 0.2740(2) 0.93208(17) 0.31414(14) 0.0381(8) Uani 1 1 d . . . . .
N401 N -0.0896(2) 0.9636(2) 0.31897(14) 0.0290(8) Uani 1 1 d . . . . .
N402 N 0.2566(3) 0.9129(3) 0.44608(19) 0.0461(11) Uani 1 1 d . . . . .
C401 C -0.1741(3) 1.0159(3) 0.3432(2) 0.0408(12) Uani 1 1 d . U . . .
H40A H -0.194687 0.986512 0.386098 0.049 Uiso 1 1 calc R U . . .
H40B H -0.229719 1.029367 0.319220 0.049 Uiso 1 1 calc R U . . .
C402 C -0.1531(4) 1.0921(3) 0.3411(2) 0.0516(14) Uani 1 1 d . U . . .
H40C H -0.134238 1.122861 0.298219 0.062 Uiso 1 1 calc R U . . .
H40D H -0.212904 1.124882 0.357143 0.062 Uiso 1 1 calc R U . . .
C403 C -0.0346(4) 1.1409(3) 0.3641(2) 0.0594(16) Uani 1 1 d . U . . .
H40E H -0.087798 1.189489 0.361439 0.071 Uiso 1 1 calc R U . . .
H40F H 0.007534 1.149256 0.324397 0.071 Uiso 1 1 calc R U . . .
C404 C 0.0246(4) 1.1249(3) 0.4139(3) 0.0593(16) Uani 1 1 d . U . . .
H40G H 0.047682 1.172705 0.408062 0.071 Uiso 1 1 calc R U . . .
H40H H -0.016694 1.112645 0.453785 0.071 Uiso 1 1 calc R U . . .
C405 C 0.1552(4) 1.0339(3) 0.4677(2) 0.0564(15) Uani 1 1 d . U . . .
H40I H 0.118841 1.000412 0.502866 0.068 Uiso 1 1 calc R U . . .
H40J H 0.158361 1.080253 0.478005 0.068 Uiso 1 1 calc R U . . .
C406 C 0.2563(4) 0.9873(3) 0.4547(3) 0.0662(17) Uani 1 1 d . U . . .
H40K H 0.289432 1.020132 0.417372 0.079 Uiso 1 1 calc R U . . .
H40L H 0.294344 0.974831 0.489131 0.079 Uiso 1 1 calc R U . . .
C407 C -0.1097(3) 0.8852(2) 0.33202(19) 0.0322(11) Uani 1 1 d . U . . .
H40M H -0.060372 0.856824 0.306486 0.039 Uiso 1 1 calc R U . . .
H40N H -0.175135 0.893529 0.319616 0.039 Uiso 1 1 calc R U . . .
C408 C -0.1080(3) 0.8338(3) 0.39716(19) 0.0325(11) Uani 1 1 d . U . . .
H40O H -0.157887 0.860869 0.423303 0.039 Uiso 1 1 calc R U . . .
H40P H -0.124345 0.783355 0.402282 0.039 Uiso 1 1 calc R U . . .
C409 C -0.0056(3) 0.7588(3) 0.47435(18) 0.0328(11) Uani 1 1 d . U . . .
H40Q H -0.026635 0.712168 0.475108 0.039 Uiso 1 1 calc R U . . .
H40R H -0.049383 0.780710 0.505552 0.039 Uiso 1 1 calc R U . . .
C410 C 0.0978(3) 0.7340(2) 0.48888(19) 0.0356(11) Uani 1 1 d . U . . .
H41A H 0.102728 0.694081 0.530236 0.043 Uiso 1 1 calc R U . . .
H41B H 0.141176 0.709519 0.458981 0.043 Uiso 1 1 calc R U . . .
C411 C 0.2239(3) 0.7794(3) 0.5050(2) 0.0491(14) Uani 1 1 d . U . . .
H41C H 0.271951 0.755728 0.476103 0.059 Uiso 1 1 calc R U . . .
H41D H 0.225288 0.739013 0.546219 0.059 Uiso 1 1 calc R U . . .
C412 C 0.2511(4) 0.8506(3) 0.5060(2) 0.0569(15) Uani 1 1 d . U . . .
H41E H 0.202142 0.873692 0.534842 0.068 Uiso 1 1 calc R U . . .
H41F H 0.315740 0.833308 0.521883 0.068 Uiso 1 1 calc R U . . .
C413 C -0.0671(3) 0.9992(3) 0.25274(19) 0.0369(11) Uani 1 1 d . U . . .
H41G H -0.075591 1.057109 0.243055 0.044 Uiso 1 1 calc R U . . .
H41H H -0.115047 0.991868 0.231673 0.044 Uiso 1 1 calc R U . . .
C414 C 0.0353(4) 0.9651(3) 0.22774(19) 0.0404(12) Uani 1 1 d . U . . .
H41I H 0.046998 0.906687 0.239313 0.048 Uiso 1 1 calc R U . . .
H41J H 0.043462 0.987620 0.182515 0.048 Uiso 1 1 calc R U . . .
C415 C 0.1997(4) 0.9665(3) 0.2234(2) 0.0448(13) Uani 1 1 d . U . . .
H41K H 0.202021 0.998711 0.179446 0.054 Uiso 1 1 calc R U . . .
H41L H 0.218616 0.909627 0.226448 0.054 Uiso 1 1 calc R U . . .
C416 C 0.2701(3) 0.9836(3) 0.2532(2) 0.0466(14) Uani 1 1 d . U . . .
H41M H 0.336343 0.976246 0.230190 0.056 Uiso 1 1 calc R U . . .
H41N H 0.248332 1.039495 0.252763 0.056 Uiso 1 1 calc R U . . .
C417 C 0.3492(3) 0.9386(3) 0.3419(2) 0.0556(15) Uani 1 1 d . U . . .
H41O H 0.340044 0.994650 0.339189 0.067 Uiso 1 1 calc R U . . .
H41P H 0.414276 0.921897 0.320099 0.067 Uiso 1 1 calc R U . . .
C418 C 0.3454(3) 0.8876(3) 0.4072(2) 0.0554(15) Uani 1 1 d . U . . .
H41Q H 0.349742 0.832576 0.409241 0.066 Uiso 1 1 calc R U . . .
H41R H 0.403758 0.886737 0.424168 0.066 Uiso 1 1 calc R U . . .
Cl62 Cl -0.0878(3) 1.2565(4) 0.17597(17) 0.0611(13) Uani 0.77(2) 1 d G U P A 1
Cl61 Cl -0.2641(3) 1.1882(2) 0.1704(5) 0.0687(15) Uani 0.77(2) 1 d G U P A 1
C61 C -0.1496(4) 1.1651(2) 0.1308(2) 0.041(2) Uani 0.77(2) 1 d G U P A 1
C62 C -0.0733(4) 1.1945(3) 0.13359(11) 0.0347(18) Uani 0.77(2) 1 d G U P A 1
C63 C 0.0180(5) 1.1742(4) 0.1026(2) 0.040(2) Uani 0.77(2) 1 d G U P A 1
H63 H 0.070505 1.194837 0.104277 0.047 Uiso 0.77(2) 1 calc R U P A 1
C64 C 0.0325(7) 1.1236(4) 0.0691(2) 0.048(3) Uani 0.77(2) 1 d G U P A 1
H64 H 0.095477 1.108864 0.048224 0.057 Uiso 0.77(2) 1 calc R U P A 1
C65 C -0.0438(7) 1.0943(4) 0.0657(2) 0.054(3) Uani 0.77(2) 1 d G U P A 1
H65 H -0.033502 1.060065 0.042194 0.065 Uiso 0.77(2) 1 calc R U P A 1
C66 C -0.1351(6) 1.1149(3) 0.0965(3) 0.045(3) Uani 0.77(2) 1 d G U P A 1
H66 H -0.187889 1.094936 0.094347 0.054 Uiso 0.77(2) 1 calc R U P A 1
Cl52 Cl -0.0992(12) 1.2730(10) 0.1744(7) 0.068(4) Uani 0.23(2) 1 d G U P A 2
Cl51 Cl -0.2748(9) 1.1890(8) 0.1991(10) 0.059(3) Uani 0.23(2) 1 d G U P A 2
C51 C -0.1758(12) 1.1751(7) 0.1449(6) 0.034(5) Uani 0.23(2) 1 d G U P A 2
C52 C -0.0995(12) 1.2113(9) 0.1346(4) 0.060(8) Uani 0.23(2) 1 d G U P A 2
C53 C -0.0203(17) 1.1982(13) 0.0919(7) 0.058(7) Uani 0.23(2) 1 d G U P A 2
H53 H 0.032037 1.223553 0.084558 0.069 Uiso 0.23(2) 1 calc R U P A 2
C54 C -0.018(2) 1.1481(14) 0.0601(7) 0.061(7) Uani 0.23(2) 1 d G U P A 2
H54 H 0.037244 1.138405 0.031133 0.073 Uiso 0.23(2) 1 calc R U P A 2
C55 C -0.094(2) 1.1121(13) 0.0699(7) 0.043(7) Uani 0.23(2) 1 d G U P A 2
H55 H -0.092044 1.078194 0.047493 0.052 Uiso 0.23(2) 1 calc R U P A 2
C56 C -0.1734(17) 1.1254(9) 0.1123(7) 0.036(6) Uani 0.23(2) 1 d G U P A 2
H56 H -0.226163 1.100721 0.119280 0.043 Uiso 0.23(2) 1 calc R U P A 2
Cl71 Cl 0.4561(2) 0.7349(2) 0.69781(15) 0.0795(13) Uani 0.500(2) 1 d G U P B 1
Cl72 Cl 0.26831(19) 0.66416(17) 0.72421(13) 0.0670(10) Uani 0.500(2) 1 d G U P B 1
C71 C 0.43836(19) 0.68644(19) 0.65216(12) 0.0445(18) Uani 0.500(2) 1 d G U P B 1
C72 C 0.35683(19) 0.65610(16) 0.66324(12) 0.0375(17) Uani 0.500(2) 1 d G U P B 1
C73 C 0.3451(3) 0.6171(3) 0.62578(17) 0.0417(18) Uani 0.500(2) 1 d G U P B 1
H73 H 0.288668 0.596449 0.633249 0.050 Uiso 0.500(2) 1 calc R U P B 1
C74 C 0.4159(4) 0.6085(3) 0.5776(2) 0.0326(16) Uani 0.500(2) 1 d G U P B 1
H74 H 0.408292 0.581991 0.551798 0.039 Uiso 0.500(2) 1 calc R U P B 1
C75 C 0.4977(4) 0.6386(4) 0.5672(2) 0.054(2) Uani 0.500(2) 1 d G U P B 1
H75 H 0.546809 0.632006 0.534393 0.065 Uiso 0.500(2) 1 calc R U P B 1
C76 C 0.5089(3) 0.6781(3) 0.60391(17) 0.0470(19) Uani 0.500(2) 1 d G U P B 1
H76 H 0.564914 0.699511 0.596030 0.056 Uiso 0.500(2) 1 calc R U P B 1
Cl81 Cl 0.5266(3) 0.6601(3) 0.5620(2) 0.094(2) Uani 0.358(2) 1 d G . P C 2
Cl82 Cl 0.4505(4) 0.7528(4) 0.6585(3) 0.117(3) Uani 0.358(2) 1 d G U P C 2
C81 C 0.4168(3) 0.6539(2) 0.60814(18) 0.0437(18) Uani 0.358(2) 1 d G U P C 2
C82 C 0.3832(3) 0.6943(3) 0.64980(19) 0.046(2) Uani 0.358(2) 1 d G U P C 2
C83 C 0.2947(4) 0.6876(4) 0.6865(3) 0.050(2) Uani 0.358(2) 1 d G U P C 2
H83 H 0.271275 0.715807 0.715050 0.060 Uiso 0.358(2) 1 calc R U P C 2
C84 C 0.2409(4) 0.6399(4) 0.6812(3) 0.030(3) Uani 0.358(2) 1 d G U P C 2
H84 H 0.180285 0.635194 0.706178 0.036 Uiso 0.358(2) 1 calc R U P C 2
C85 C 0.2754(4) 0.5992(4) 0.6397(3) 0.042(3) Uani 0.358(2) 1 d G U P C 2
H85 H 0.238710 0.565897 0.636495 0.050 Uiso 0.358(2) 1 calc R U P C 2
C86 C 0.3628(4) 0.6064(4) 0.6028(3) 0.041(2) Uani 0.358(2) 1 d G U P C 2
H86 H 0.385676 0.578898 0.573761 0.049 Uiso 0.358(2) 1 calc R U P C 2
Cl92 Cl 0.3104(10) 0.7003(7) 0.7317(5) 0.098(5) Uani 0.142(2) 1 d G U P D 3
Cl91 Cl 0.2468(7) 0.6096(7) 0.6603(4) 0.060(4) Uani 0.142(2) 1 d G . P D 3
C91 C 0.3529(7) 0.6446(7) 0.6355(4) 0.044(2) Uani 0.142(2) 1 d G U P D 3
C92 C 0.3804(7) 0.6835(7) 0.6668(5) 0.044(3) Uani 0.142(2) 1 d G U P D 3
C93 C 0.4662(10) 0.7096(11) 0.6470(8) 0.047(3) Uani 0.142(2) 1 d G U P D 3
H93 H 0.484935 0.736851 0.668412 0.056 Uiso 0.142(2) 1 calc R U P D 3
C94 C 0.5247(12) 0.6959(15) 0.5958(10) 0.047(3) Uani 0.142(2) 1 d G U P D 3
H94 H 0.584316 0.713104 0.582478 0.057 Uiso 0.142(2) 1 calc R U P D 3
C95 C 0.4973(12) 0.6575(15) 0.5640(9) 0.047(3) Uani 0.142(2) 1 d G U P D 3
H95 H 0.537496 0.648861 0.528523 0.056 Uiso 0.142(2) 1 calc R U P D 3
C96 C 0.4113(10) 0.6316(11) 0.5837(6) 0.043(3) Uani 0.142(2) 1 d G U P D 3
H96 H 0.392067 0.605085 0.561950 0.052 Uiso 0.142(2) 1 calc R U P D 3

loop_
_atom_site_aniso_label
_atom_site_aniso_U_11
_atom_site_aniso_U_22
_atom_site_aniso_U_33
_atom_site_aniso_U_23
_atom_site_aniso_U_13
_atom_site_aniso_U_12
Fe1 0.0152(3) 0.0123(3) 0.0135(3) -0.0046(2) 0.0024(2) -0.0039(2)
S101 0.0304(6) 0.0247(6) 0.0238(6) -0.0151(5) -0.0006(5) 0.0009(5)
S102 0.0341(7) 0.0222(6) 0.0335(6) -0.0145(5) -0.0047(5) 0.0067(5)
S103 0.0256(6) 0.0220(6) 0.0145(5) -0.0014(4) -0.0017(4) -0.0065(5)
S104 0.0244(6) 0.0175(5) 0.0197(5) -0.0024(4) 0.0020(4) -0.0102(5)
O101 0.0208(15) 0.0240(16) 0.0249(15) -0.0151(12) -0.0029(12) -0.0014(13)
O102 0.0248(15) 0.0158(15) 0.0238(14) -0.0096(12) -0.0045(12) 0.0033(13)
O103 0.0159(14) 0.0141(14) 0.0099(13) -0.0009(11) 0.0018(10) -0.0039(11)
O104 0.0158(14) 0.0149(14) 0.0251(15) -0.0010(12) 0.0010(11) -0.0051(12)
C101 0.023(2) 0.020(2) 0.026(2) -0.0094(18) 0.0026(18) -0.0082(19)
C102 0.027(2) 0.033(3) 0.020(2) -0.0164(19) 0.0009(18) -0.010(2)
C103 0.034(3) 0.038(3) 0.025(2) -0.016(2) -0.009(2) -0.007(2)
C104 0.026(2) 0.039(3) 0.038(3) -0.021(2) -0.013(2) 0.000(2)
C105 0.026(2) 0.027(2) 0.029(2) -0.0151(19) -0.0032(19) -0.002(2)
C106 0.018(2) 0.016(2) 0.019(2) -0.0078(16) 0.0041(17) -0.0079(18)
C107 0.017(2) 0.017(2) 0.018(2) -0.0084(16) 0.0023(16) -0.0071(18)
C108 0.020(2) 0.022(2) 0.015(2) -0.0070(17) 0.0022(17) -0.0081(19)
C109 0.016(2) 0.014(2) 0.024(2) -0.0089(17) 0.0048(17) 0.0011(17)
C110 0.018(2) 0.017(2) 0.020(2) -0.0022(17) 0.0041(17) -0.0067(18)
C111 0.012(2) 0.015(2) 0.023(2) -0.0026(17) 0.0029(17) -0.0030(17)
C112 0.018(2) 0.025(2) 0.024(2) -0.0036(18) 0.0002(18) -0.0044(19)
C113 0.019(2) 0.035(3) 0.026(2) -0.002(2) -0.0040(19) -0.004(2)
C114 0.020(2) 0.023(3) 0.047(3) 0.000(2) -0.009(2) 0.004(2)
C115 0.027(3) 0.021(2) 0.044(3) -0.010(2) -0.003(2) 0.005(2)
C116 0.019(2) 0.022(2) 0.031(2) -0.0069(19) 0.0008(18) -0.0017(19)
C117 0.020(2) 0.021(2) 0.018(2) -0.0078(17) -0.0011(17) -0.0045(18)
C118 0.028(2) 0.024(2) 0.023(2) -0.0098(18) -0.0099(19) -0.001(2)
C119 0.023(2) 0.034(3) 0.037(3) -0.021(2) -0.012(2) 0.003(2)
C120 0.017(2) 0.034(3) 0.038(3) -0.019(2) -0.0010(19) -0.007(2)
C121 0.019(2) 0.019(2) 0.022(2) -0.0071(17) -0.0019(17) -0.0022(18)
C122 0.020(2) 0.016(2) 0.020(2) -0.0091(17) 0.0003(17) -0.0035(18)
C123 0.016(2) 0.0124(19) 0.0136(19) -0.0071(16) -0.0006(16) 0.0007(17)
C124 0.018(2) 0.014(2) 0.0141(19) -0.0025(15) -0.0005(16) -0.0036(17)
C125 0.022(2) 0.015(2) 0.0129(19) -0.0031(16) 0.0064(16) -0.0093(18)
C126 0.017(2) 0.017(2) 0.019(2) -0.0075(17) 0.0043(17) -0.0064(18)
C127 0.020(2) 0.020(2) 0.018(2) -0.0064(17) 0.0060(17) -0.0097(19)
C128 0.019(2) 0.028(2) 0.023(2) -0.0054(19) 0.0008(18) -0.006(2)
C129 0.019(2) 0.042(3) 0.031(2) -0.007(2) -0.0021(19) -0.012(2)
C130 0.022(2) 0.041(3) 0.034(2) -0.012(2) 0.001(2) -0.018(2)
C131 0.028(2) 0.029(2) 0.023(2) -0.0118(19) 0.0101(19) -0.017(2)
C132 0.015(2) 0.023(2) 0.021(2) -0.0094(17) 0.0045(16) -0.0057(18)
Fe2 0.0150(3) 0.0129(3) 0.0126(3) -0.0047(2) 0.0014(2) -0.0039(2)
S201 0.0245(6) 0.0194(6) 0.0263(6) -0.0116(4) -0.0034(5) 0.0013(5)
S202 0.0262(6) 0.0230(6) 0.0187(5) -0.0113(4) -0.0016(4) 0.0004(5)
S203 0.0241(6) 0.0189(5) 0.0180(5) -0.0007(4) 0.0024(4) -0.0087(5)
S204 0.0270(6) 0.0239(6) 0.0138(5) -0.0016(4) -0.0030(4) -0.0051(5)
O201 0.0206(14) 0.0146(14) 0.0182(14) -0.0065(11) -0.0022(11) -0.0002(12)
O202 0.0162(14) 0.0215(15) 0.0243(14) -0.0159(12) -0.0012(11) 0.0012(12)
O203 0.0161(14) 0.0150(14) 0.0204(14) -0.0007(11) 0.0021(11) -0.0055(12)
O204 0.0128(13) 0.0163(14) 0.0120(13) -0.0049(11) 0.0016(10) -0.0039(11)
C201 0.020(2) 0.020(2) 0.020(2) -0.0063(17) -0.0008(17) -0.0029(19)
C202 0.027(2) 0.025(2) 0.030(2) -0.009(2) -0.005(2) 0.004(2)
C203 0.027(2) 0.036(3) 0.027(2) -0.003(2) -0.007(2) 0.003(2)
C204 0.023(2) 0.037(3) 0.018(2) -0.0052(19) -0.0047(18) -0.004(2)
C205 0.020(2) 0.021(2) 0.021(2) -0.0051(17) -0.0005(17) -0.0056(19)
C206 0.018(2) 0.015(2) 0.018(2) -0.0011(16) -0.0007(16) -0.0073(18)
C207 0.015(2) 0.016(2) 0.017(2) -0.0053(16) 0.0021(16) -0.0059(17)
C208 0.0112(19) 0.0109(19) 0.020(2) -0.0059(16) 0.0046(16) -0.0001(16)
C209 0.020(2) 0.014(2) 0.018(2) -0.0082(16) 0.0032(16) -0.0051(18)
C210 0.017(2) 0.014(2) 0.0170(19) -0.0067(16) 0.0011(16) -0.0102(18)
C211 0.020(2) 0.012(2) 0.022(2) -0.0057(16) -0.0026(17) -0.0067(18)
C212 0.024(2) 0.019(2) 0.027(2) -0.0132(18) -0.0042(18) -0.0013(19)
C213 0.024(2) 0.022(2) 0.034(2) -0.0100(19) -0.0115(19) 0.001(2)
C214 0.039(3) 0.027(2) 0.018(2) -0.0076(18) -0.0094(19) -0.008(2)
C215 0.031(2) 0.029(2) 0.021(2) -0.0144(19) -0.0024(19) -0.003(2)
C216 0.023(2) 0.016(2) 0.0159(19) -0.0071(16) -0.0029(16) -0.0039(18)
C217 0.022(2) 0.024(2) 0.016(2) -0.0084(17) 0.0024(17) -0.0100(19)
C218 0.031(2) 0.027(2) 0.018(2) -0.0044(18) 0.0066(19) -0.017(2)
C219 0.027(2) 0.037(3) 0.025(2) -0.013(2) 0.0079(19) -0.021(2)
C220 0.019(2) 0.043(3) 0.025(2) -0.008(2) 0.0008(18) -0.014(2)
C221 0.021(2) 0.027(2) 0.022(2) -0.0055(18) 0.0037(18) -0.009(2)
C222 0.017(2) 0.019(2) 0.0127(19) -0.0051(16) 0.0037(16) -0.0043(18)
C223 0.013(2) 0.020(2) 0.0132(19) -0.0060(16) 0.0060(16) -0.0053(18)
C224 0.025(2) 0.016(2) 0.0128(19) -0.0019(16) 0.0013(17) -0.0099(18)
C225 0.018(2) 0.013(2) 0.0119(19) -0.0027(15) -0.0023(16) 0.0004(17)
C226 0.019(2) 0.012(2) 0.0104(19) -0.0020(15) -0.0015(16) -0.0005(17)
C227 0.014(2) 0.018(2) 0.022(2) -0.0118(17) -0.0043(16) -0.0009(17)
C228 0.022(2) 0.018(2) 0.022(2) -0.0098(17) -0.0024(17) -0.0034(18)
C229 0.022(2) 0.026(2) 0.041(3) -0.019(2) -0.003(2) -0.008(2)
C230 0.028(2) 0.025(2) 0.038(3) -0.016(2) -0.016(2) -0.001(2)
C231 0.031(2) 0.018(2) 0.027(2) -0.0086(18) -0.012(2) 0.002(2)
C232 0.023(2) 0.017(2) 0.017(2) -0.0066(16) -0.0020(17) -0.0032(18)
K3 0.0257(5) 0.0260(5) 0.0239(5) -0.0105(4) 0.0028(4) -0.0112(4)
O301 0.041(2) 0.042(2) 0.062(2) -0.0311(18) 0.0132(17) -0.0215(17)
O302 0.0316(18) 0.0325(19) 0.0507(19) -0.0232(16) 0.0053(15) -0.0098(15)
O303 0.0295(16) 0.0374(18) 0.0267(16) -0.0110(14) 0.0013(13) -0.0189(15)
O304 0.0298(17) 0.0438(19) 0.0284(16) -0.0143(14) 0.0007(14) -0.0131(15)
O305 0.0347(18) 0.0297(18) 0.0301(16) -0.0109(14) -0.0014(14) -0.0085(15)
O306 0.0381(18) 0.0318(17) 0.0289(16) -0.0116(14) 0.0050(14) -0.0206(15)
N301 0.031(2) 0.031(2) 0.0268(19) -0.0136(16) 0.0048(16) -0.0140(18)
N302 0.0169(18) 0.040(2) 0.032(2) -0.0191(18) 0.0028(15) -0.0055(17)
C301 0.035(3) 0.043(3) 0.045(3) -0.025(2) 0.010(2) -0.023(2)
C302 0.046(3) 0.046(3) 0.056(3) -0.029(3) 0.010(3) -0.023(3)
C303 0.047(3) 0.046(3) 0.069(4) -0.040(3) 0.014(3) -0.006(3)
C304 0.040(3) 0.039(3) 0.064(3) -0.025(3) 0.009(3) -0.008(3)
C305 0.026(3) 0.056(4) 0.052(3) -0.028(3) 0.002(2) -0.007(3)
C306 0.025(2) 0.049(3) 0.046(3) -0.026(2) 0.010(2) -0.017(2)
C307 0.022(2) 0.041(3) 0.033(2) -0.019(2) 0.0042(19) -0.016(2)
C308 0.023(2) 0.037(3) 0.030(2) -0.013(2) 0.0088(19) -0.018(2)
C309 0.040(3) 0.043(3) 0.019(2) -0.006(2) -0.002(2) -0.019(2)
C310 0.040(3) 0.043(3) 0.021(2) -0.008(2) -0.002(2) -0.014(2)
C311 0.026(2) 0.044(3) 0.029(2) -0.012(2) -0.009(2) -0.009(2)
C312 0.025(3) 0.055(3) 0.041(3) -0.022(2) -0.002(2) -0.009(2)
C313 0.028(3) 0.056(3) 0.032(3) -0.020(2) -0.002(2) -0.017(2)
C314 0.024(2) 0.061(4) 0.022(2) -0.009(2) -0.0045(19) -0.010(2)
C315 0.049(3) 0.035(3) 0.031(3) -0.007(2) -0.010(2) -0.006(3)
C316 0.056(3) 0.032(3) 0.018(2) -0.006(2) -0.004(2) -0.014(2)
C317 0.037(3) 0.037(3) 0.039(3) -0.018(2) 0.012(2) -0.021(2)
C318 0.027(2) 0.038(3) 0.042(3) -0.022(2) 0.007(2) -0.018(2)
K4 0.0292(5) 0.0360(6) 0.0296(5) -0.0171(4) 0.0061(4) -0.0158(5)
O401 0.065(2) 0.037(2) 0.047(2) -0.0230(16) -0.0058(18) -0.0155(18)
O402 0.050(2) 0.063(3) 0.067(2) -0.051(2) 0.0208(18) -0.022(2)
O403 0.0242(16) 0.0269(16) 0.0241(15) -0.0056(13) 0.0024(12) -0.0115(13)
O404 0.0266(17) 0.0370(19) 0.0346(17) -0.0159(14) -0.0063(14) -0.0015(15)
O405 0.045(2) 0.0335(18) 0.0291(16) -0.0173(14) 0.0091(15) -0.0106(16)
O406 0.0307(18) 0.041(2) 0.049(2) -0.0192(16) 0.0127(15) -0.0227(16)
N401 0.037(2) 0.026(2) 0.028(2) -0.0133(16) -0.0068(17) -0.0053(18)
N402 0.030(2) 0.071(3) 0.065(3) -0.054(3) 0.010(2) -0.021(2)
C401 0.036(3) 0.041(3) 0.050(3) -0.028(2) -0.015(2) 0.007(2)
C402 0.063(4) 0.040(3) 0.049(3) -0.022(3) -0.016(3) 0.010(3)
C403 0.084(4) 0.038(3) 0.066(4) -0.029(3) 0.009(3) -0.027(3)
C404 0.058(4) 0.060(4) 0.081(4) -0.051(3) 0.027(3) -0.032(3)
C405 0.052(3) 0.079(4) 0.067(4) -0.056(3) 0.006(3) -0.026(3)
C406 0.050(3) 0.086(5) 0.096(4) -0.070(4) 0.005(3) -0.023(3)
C407 0.028(2) 0.038(3) 0.040(3) -0.022(2) -0.007(2) -0.007(2)
C408 0.027(2) 0.034(3) 0.041(3) -0.014(2) 0.000(2) -0.014(2)
C409 0.039(3) 0.031(3) 0.028(2) -0.011(2) 0.008(2) -0.013(2)
C410 0.049(3) 0.026(3) 0.029(2) -0.012(2) 0.000(2) -0.003(2)
C411 0.033(3) 0.070(4) 0.045(3) -0.025(3) -0.010(2) -0.001(3)
C412 0.033(3) 0.098(5) 0.056(4) -0.047(4) -0.010(3) -0.008(3)
C413 0.050(3) 0.027(3) 0.037(3) -0.013(2) -0.017(2) -0.002(2)
C414 0.072(4) 0.030(3) 0.020(2) -0.009(2) -0.004(2) -0.013(3)
C415 0.065(4) 0.028(3) 0.030(3) -0.010(2) 0.018(2) -0.011(3)
C416 0.045(3) 0.029(3) 0.059(3) -0.019(3) 0.027(3) -0.016(2)
C417 0.032(3) 0.076(4) 0.083(4) -0.052(3) 0.018(3) -0.031(3)
C418 0.024(3) 0.085(4) 0.080(4) -0.057(4) 0.004(3) -0.016(3)
Cl62 0.070(2) 0.068(3) 0.066(2) -0.0430(18) 0.025(2) -0.042(2)
Cl61 0.0398(15) 0.0396(13) 0.112(4) -0.005(2) -0.0151(19) -0.0075(12)
C61 0.043(4) 0.018(4) 0.051(4) 0.003(3) -0.008(4) -0.009(3)
C62 0.054(4) 0.024(4) 0.034(4) -0.004(3) -0.006(3) -0.026(4)
C63 0.048(5) 0.033(4) 0.042(4) -0.008(3) 0.004(4) -0.026(4)
C64 0.066(6) 0.046(5) 0.031(4) -0.008(4) 0.015(4) -0.033(5)
C65 0.092(8) 0.026(4) 0.045(4) -0.006(3) -0.022(5) -0.013(5)
C66 0.059(6) 0.024(4) 0.054(6) -0.006(4) -0.027(5) -0.008(4)
Cl52 0.069(7) 0.030(5) 0.126(10) -0.031(5) -0.044(8) -0.011(5)
Cl51 0.054(5) 0.043(4) 0.077(9) -0.005(5) -0.004(5) -0.029(4)
C51 0.030(11) 0.034(12) 0.043(11) -0.007(9) -0.023(10) -0.009(10)
C52 0.053(13) 0.044(13) 0.054(14) 0.021(12) -0.015(11) -0.006(12)
C53 0.073(14) 0.050(13) 0.045(12) 0.021(11) -0.018(12) -0.046(12)
C54 0.089(15) 0.044(13) 0.047(12) -0.016(11) 0.000(12) -0.014(13)
C55 0.075(18) 0.041(13) 0.030(12) -0.021(10) -0.010(12) -0.024(13)
C56 0.066(15) 0.011(10) 0.032(11) -0.001(8) -0.019(11) -0.008(10)
Cl71 0.104(3) 0.090(3) 0.082(3) -0.056(2) 0.003(2) -0.053(2)
Cl72 0.062(2) 0.049(2) 0.066(2) -0.0088(16) 0.0250(17) -0.0115(16)
C71 0.050(4) 0.031(3) 0.048(3) -0.008(3) -0.003(3) -0.010(3)
C72 0.045(3) 0.025(3) 0.041(3) -0.005(3) -0.003(3) -0.015(3)
C73 0.050(3) 0.027(3) 0.046(3) -0.007(3) -0.005(3) -0.013(3)
C74 0.051(4) 0.017(3) 0.035(3) -0.015(3) -0.009(3) -0.004(3)
C75 0.063(4) 0.033(4) 0.042(4) -0.002(3) 0.005(3) 0.005(3)
C76 0.053(4) 0.030(4) 0.046(3) -0.001(3) 0.000(3) -0.009(3)
Cl81 0.067(3) 0.098(4) 0.116(4) -0.030(3) 0.037(3) -0.056(3)
Cl82 0.136(5) 0.100(5) 0.173(7) -0.066(5) -0.045(5) -0.068(4)
C81 0.049(3) 0.027(3) 0.045(3) -0.005(3) 0.000(3) -0.008(3)
C82 0.054(4) 0.032(3) 0.051(3) -0.010(3) -0.007(3) -0.011(3)
C83 0.056(4) 0.034(4) 0.045(4) -0.005(4) 0.006(4) -0.008(4)
C84 0.034(5) 0.032(5) 0.026(5) -0.014(4) 0.011(4) -0.016(4)
C85 0.046(5) 0.030(4) 0.045(5) -0.007(4) 0.006(4) -0.016(4)
C86 0.046(4) 0.025(3) 0.046(4) -0.010(3) 0.004(3) -0.007(3)
Cl92 0.127(10) 0.063(8) 0.068(7) -0.004(6) -0.001(7) 0.001(7)
Cl91 0.032(5) 0.076(8) 0.056(7) 0.010(6) -0.001(5) -0.033(6)
C91 0.050(4) 0.029(4) 0.046(4) -0.007(3) -0.001(3) -0.011(3)
C92 0.051(4) 0.030(4) 0.046(4) -0.007(4) -0.003(4) -0.011(4)
C93 0.052(5) 0.031(4) 0.049(4) -0.005(4) -0.004(4) -0.010(4)
C94 0.054(5) 0.030(5) 0.046(4) -0.003(4) -0.001(4) -0.008(4)
C95 0.056(4) 0.027(4) 0.043(4) -0.004(4) 0.001(4) -0.003(4)
C96 0.052(4) 0.026(4) 0.044(4) -0.006(4) -0.002(4) -0.006(4)

loop_
_atom_type_symbol
_atom_type_description
_atom_type_scat_dispersion_real
_atom_type_scat_dispersion_imag
_atom_type_scat_source
C C 0.0033 0.0016 'International Tables Vol C Tables 4.2.6.8 and 6.1.1.4'
H H 0.0000 0.0000 'International Tables Vol C Tables 4.2.6.8 and 6.1.1.4'
Cl Cl 0.1484 0.1585 'International Tables Vol C Tables 4.2.6.8 and 6.1.1.4'
Fe Fe 0.3463 0.8444 'International Tables Vol C Tables 4.2.6.8 and 6.1.1.4'
K K 0.2009 0.2494 'International Tables Vol C Tables 4.2.6.8 and 6.1.1.4'
N N 0.0061 0.0033 'International Tables Vol C Tables 4.2.6.8 and 6.1.1.4'
O O 0.0106 0.0060 'International Tables Vol C Tables 4.2.6.8 and 6.1.1.4'
S S 0.1246 0.1234 'International Tables Vol C Tables 4.2.6.8 and 6.1.1.4'

loop_
_exptl_crystal_face_index_h
_exptl_crystal_face_index_k
_exptl_crystal_face_index_l
_exptl_crystal_face_perp_dist
0 1 1 0.0405
0 -1 -1 0.0405
-1 -3 2 0.1235
1 2 -1 0.1462
-1 0 -1 0.0115
1 0 1 0.0214

loop_
_geom_angle_atom_site_label_1
_geom_angle_atom_site_label_2
_geom_angle_atom_site_label_3
_geom_angle
_geom_angle_site_symmetry_1
_geom_angle_site_symmetry_3
_geom_angle_publ_flag
O101 Fe1 O102 99.74(11) . . ?
O101 Fe1 O103 91.45(10) . . ?
O101 Fe1 O103 118.29(10) . 2_566 ?
O101 Fe1 O104 118.52(11) . . ?
O102 Fe1 O103 165.74(9) . . ?
O102 Fe1 O103 95.25(10) . 2_566 ?
O102 Fe1 O104 93.77(11) . . ?
O103 Fe1 O103 71.50(10) 2_566 . ?
O104 Fe1 O103 119.69(10) . 2_566 ?
O104 Fe1 O103 88.55(10) . . ?
C101 S101 C108 92.22(18) . . ?
C116 S102 C109 92.68(19) . . ?
C117 S103 C124 91.91(17) . . ?
C132 S104 C125 91.98(18) . . ?
C107 O101 Fe1 135.2(2) . . ?
C110 O102 Fe1 138.0(2) . . ?
Fe1 O103 Fe1 108.50(10) 2_566 . ?
C123 O103 Fe1 116.71(19) . . ?
C123 O103 Fe1 132.7(2) . 2_566 ?
C126 O104 Fe1 138.8(2) . . ?
C102 C101 S101 127.7(3) . . ?
C102 C101 C106 121.5(4) . . ?
C106 C101 S101 110.8(3) . . ?
C101 C102 H102 120.7 . . ?
C103 C102 C101 118.5(4) . . ?
C103 C102 H102 120.7 . . ?
C102 C103 H103 119.5 . . ?
C102 C103 C104 121.1(4) . . ?
C104 C103 H103 119.5 . . ?
C103 C104 H104 119.6 . . ?
C105 C104 C103 120.8(4) . . ?
C105 C104 H104 119.6 . . ?
C104 C105 H105 120.3 . . ?
C104 C105 C106 119.4(4) . . ?
C106 C105 H105 120.3 . . ?
C101 C106 C107 113.2(3) . . ?
C105 C106 C101 118.7(3) . . ?
C105 C106 C107 128.1(3) . . ?
O101 C107 C106 119.3(3) . . ?
O101 C107 C108 127.8(3) . . ?
C108 C107 C106 112.8(3) . . ?
C107 C108 S101 110.9(3) . . ?
C107 C108 C109 132.5(3) . . ?
C109 C108 S101 116.5(3) . . ?
C108 C109 S102 117.4(3) . . ?
C110 C109 S102 110.8(3) . . ?
C110 C109 C108 131.7(3) . . ?
O102 C110 C109 128.2(4) . . ?
O102 C110 C111 119.4(3) . . ?
C109 C110 C111 112.4(3) . . ?
C112 C111 C110 127.4(4) . . ?
C112 C111 C116 119.5(4) . . ?
C116 C111 C110 113.0(3) . . ?
C111 C112 H112 120.6 . . ?
C113 C112 C111 118.8(4) . . ?
C113 C112 H112 120.6 . . ?
C112 C113 H113 119.5 . . ?
C112 C113 C114 120.9(4) . . ?
C114 C113 H113 119.5 . . ?
C113 C114 H114 119.4 . . ?
C115 C114 C113 121.3(4) . . ?
C115 C114 H114 119.4 . . ?
C114 C115 H115 121.0 . . ?
C114 C115 C116 118.0(4) . . ?
C116 C115 H115 121.0 . . ?
C111 C116 S102 111.0(3) . . ?
C115 C116 S102 127.4(3) . . ?
C115 C116 C111 121.4(4) . . ?
C118 C117 S103 127.5(3) . . ?
C118 C117 C122 121.4(3) . . ?
C122 C117 S103 111.1(3) . . ?
C117 C118 H118 120.9 . . ?
C119 C118 C117 118.3(4) . . ?
C119 C118 H118 120.9 . . ?
C118 C119 H119 119.3 . . ?
C118 C119 C120 121.4(4) . . ?
C120 C119 H119 119.3 . . ?
C119 C120 H120 119.9 . . ?
C121 C120 C119 120.3(4) . . ?
C121 C120 H120 119.9 . . ?
C120 C121 H121 120.2 . . ?
C120 C121 C122 119.5(4) . . ?
C122 C121 H121 120.2 . . ?
C117 C122 C121 119.0(3) . . ?
C117 C122 C123 112.1(3) . . ?
C121 C122 C123 128.8(3) . . ?
O103 C123 C122 122.3(3) . . ?
O103 C123 C124 123.7(3) . . ?
C124 C123 C122 114.0(3) . . ?
C123 C124 S103 110.9(3) . . ?
C123 C124 C125 127.9(3) . . ?
C125 C124 S103 121.2(3) . . ?
C124 C125 S104 120.1(3) . . ?
C126 C125 S104 111.1(3) . . ?
C126 C125 C124 128.8(3) . . ?
O104 C126 C125 128.4(3) . . ?
O104 C126 C127 118.2(3) . . ?
C125 C126 C127 113.2(3) . . ?
C128 C127 C126 128.6(3) . . ?
C128 C127 C132 119.0(3) . . ?
C132 C127 C126 112.3(3) . . ?
C127 C128 H128 120.2 . . ?
C129 C128 C127 119.6(4) . . ?
C129 C128 H128 120.2 . . ?
C128 C129 H129 119.4 . . ?
C128 C129 C130 121.2(4) . . ?
C130 C129 H129 119.4 . . ?
C129 C130 H130 119.6 . . ?
C131 C130 C129 120.7(4) . . ?
C131 C130 H130 119.6 . . ?
C130 C131 H131 120.8 . . ?
C130 C131 C132 118.3(4) . . ?
C132 C131 H131 120.8 . . ?
C127 C132 S104 111.3(3) . . ?
C131 C132 S104 127.5(3) . . ?
C131 C132 C127 121.2(4) . . ?
O201 Fe2 O204 167.43(9) . . ?
O201 Fe2 O204 96.24(10) . 2_675 ?
O202 Fe2 O201 99.15(10) . . ?
O202 Fe2 O204 90.87(10) . . ?
O202 Fe2 O204 118.38(10) . 2_675 ?
O203 Fe2 O201 92.89(11) . . ?
O203 Fe2 O202 120.64(10) . . ?
O203 Fe2 O204 117.63(10) . 2_675 ?
O203 Fe2 O204 88.45(10) . . ?
O204 Fe2 O204 72.16(10) 2_675 . ?
C201 S201 C208 92.16(18) . . ?
C216 S202 C209 91.94(17) . . ?
C217 S203 C224 91.53(18) . . ?
C232 S204 C225 91.70(17) . . ?
C207 O201 Fe2 136.6(2) . . ?
C210 O202 Fe2 129.9(2) . . ?
C223 O203 Fe2 138.4(2) . . ?
Fe2 O204 Fe2 107.84(10) 2_675 . ?
C226 O204 Fe2 132.9(2) . 2_675 ?
C226 O204 Fe2 117.7(2) . . ?
C202 C201 S201 127.3(3) . . ?
C202 C201 C206 121.4(3) . . ?
C206 C201 S201 111.2(3) . . ?
C201 C202 H202 120.9 . . ?
C203 C202 C201 118.1(4) . . ?
C203 C202 H202 120.9 . . ?
C202 C203 H203 119.3 . . ?
C202 C203 C204 121.5(4) . . ?
C204 C203 H203 119.3 . . ?
C203 C204 H204 119.7 . . ?
C205 C204 C203 120.6(4) . . ?
C205 C204 H204 119.7 . . ?
C204 C205 H205 120.6 . . ?
C204 C205 C206 118.8(4) . . ?
C206 C205 H205 120.6 . . ?
C201 C206 C205 119.5(4) . . ?
C201 C206 C207 113.4(3) . . ?
C205 C206 C207 127.0(3) . . ?
O201 C207 C206 120.0(3) . . ?
O201 C207 C208 128.3(3) . . ?
C208 C207 C206 111.7(3) . . ?
C207 C208 S201 111.5(3) . . ?
C207 C208 C209 130.9(3) . . ?
C209 C208 S201 117.5(2) . . ?
C208 C209 S202 117.2(3) . . ?
C210 C209 S202 110.9(3) . . ?
C210 C209 C208 131.7(3) . . ?
O202 C210 C209 127.0(3) . . ?
O202 C210 C211 120.0(3) . . ?
C209 C210 C211 112.9(3) . . ?
C212 C211 C210 128.4(3) . . ?
C212 C211 C216 118.7(3) . . ?
C216 C211 C210 112.9(3) . . ?
C211 C212 H212 120.1 . . ?
C213 C212 C211 119.8(4) . . ?
C213 C212 H212 120.1 . . ?
C212 C213 H213 119.6 . . ?
C212 C213 C214 120.7(4) . . ?
C214 C213 H213 119.6 . . ?
C213 C214 H214 119.5 . . ?
C215 C214 C213 121.0(4) . . ?
C215 C214 H214 119.5 . . ?
C214 C215 H215 120.9 . . ?
C214 C215 C216 118.2(4) . . ?
C216 C215 H215 120.9 . . ?
C211 C216 S202 111.2(3) . . ?
C215 C216 S202 127.1(3) . . ?
C215 C216 C211 121.6(4) . . ?
C218 C217 S203 127.1(3) . . ?
C222 C217 S203 111.5(3) . . ?
C222 C217 C218 121.4(4) . . ?
C217 C218 H218 120.9 . . ?
C219 C218 C217 118.1(4) . . ?
C219 C218 H218 120.9 . . ?
C218 C219 H219 119.2 . . ?
C218 C219 C220 121.5(4) . . ?
C220 C219 H219 119.2 . . ?
C219 C220 H220 119.8 . . ?
C221 C220 C219 120.4(4) . . ?
C221 C220 H220 119.8 . . ?
C220 C221 H221 120.4 . . ?
C220 C221 C222 119.2(4) . . ?
C222 C221 H221 120.4 . . ?
C217 C222 C223 112.6(3) . . ?
C221 C222 C217 119.4(3) . . ?
C221 C222 C223 128.0(3) . . ?
O203 C223 C222 118.5(3) . . ?
O203 C223 C224 128.7(3) . . ?
C224 C223 C222 112.6(3) . . ?
C223 C224 S203 111.7(3) . . ?
C223 C224 C225 129.1(3) . . ?
C225 C224 S203 119.2(3) . . ?
C224 C225 S204 121.6(3) . . ?
C226 C225 S204 110.9(3) . . ?
C226 C225 C224 127.5(3) . . ?
O204 C226 C225 122.9(3) . . ?
O204 C226 C227 122.8(3) . . ?
C225 C226 C227 114.2(3) . . ?
C228 C227 C226 128.3(3) . . ?
C228 C227 C232 119.9(3) . . ?
C232 C227 C226 111.8(3) . . ?
C227 C228 H228 120.9 . . ?
C227 C228 C229 118.3(4) . . ?
C229 C228 H228 120.9 . . ?
C228 C229 H229 119.5 . . ?
C230 C229 C228 121.0(4) . . ?
C230 C229 H229 119.5 . . ?
C229 C230 H230 119.6 . . ?
C231 C230 C229 120.8(4) . . ?
C231 C230 H230 119.6 . . ?
C230 C231 H231 120.6 . . ?
C230 C231 C232 118.9(4) . . ?
C232 C231 H231 120.6 . . ?
C227 C232 S204 111.4(3) . . ?
C231 C232 S204 127.5(3) . . ?
C231 C232 C227 121.1(3) . . ?
O301 K3 O302 59.26(8) . . ?
O301 K3 O303 95.99(8) . . ?
O301 K3 O305 98.79(9) . . ?
O301 K3 N301 61.37(9) . . ?
O301 K3 N302 116.72(10) . . ?
O303 K3 O302 139.54(9) . . ?
O303 K3 O305 101.48(8) . . ?
O303 K3 N301 60.80(8) . . ?
O303 K3 N302 120.34(8) . . ?
O304 K3 O301 109.14(9) . . ?
O304 K3 O302 95.25(8) . . ?
O304 K3 O303 60.90(8) . . ?
O304 K3 O305 147.86(8) . . ?
O304 K3 N301 118.92(9) . . ?
O304 K3 N302 61.67(9) . . ?
O305 K3 O302 112.92(8) . . ?
O305 K3 N301 61.55(9) . . ?
O305 K3 N302 119.08(9) . . ?
O306 K3 O301 140.30(9) . . ?
O306 K3 O302 96.85(8) . . ?
O306 K3 O303 119.41(8) . . ?
O306 K3 O304 103.90(8) . . ?
O306 K3 O305 59.26(8) . . ?
O306 K3 N301 119.10(9) . . ?
O306 K3 N302 62.00(9) . . ?
N301 K3 O302 118.25(9) . . ?
N301 K3 N302 178.06(9) . . ?
N302 K3 O302 59.83(8) . . ?
C302 O301 K3 119.1(3) . . ?
C302 O301 C303 110.3(3) . . ?
C303 O301 K3 118.8(3) . . ?
C304 O302 K3 109.0(2) . . ?
C304 O302 C305 110.2(3) . . ?
C305 O302 K3 117.6(2) . . ?
C308 O303 K3 120.6(2) . . ?
C308 O303 C309 110.6(3) . . ?
C309 O303 K3 112.6(2) . . ?
C310 O304 K3 115.6(2) . . ?
C311 O304 K3 117.8(2) . . ?
C311 O304 C310 110.3(3) . . ?
C314 O305 K3 116.5(2) . . ?
C315 O305 K3 116.0(2) . . ?
C315 O305 C314 111.2(3) . . ?
C316 O306 K3 119.8(2) . . ?
C317 O306 K3 119.5(2) . . ?
C317 O306 C316 110.9(3) . . ?
C301 N301 K3 108.6(2) . . ?
C307 N301 K3 109.0(2) . . ?
C307 N301 C301 110.0(3) . . ?
C313 N301 K3 107.7(2) . . ?
C313 N301 C301 109.8(3) . . ?
C313 N301 C307 111.6(3) . . ?
C306 N302 K3 111.8(2) . . ?
C312 N302 K3 109.1(2) . . ?
C312 N302 C306 109.4(3) . . ?
C312 N302 C318 110.5(3) . . ?
C318 N302 K3 106.9(2) . . ?
C318 N302 C306 109.1(3) . . ?
N301 C301 H30A 108.8 . . ?
N301 C301 H30B 108.8 . . ?
N301 C301 C302 113.6(3) . . ?
H30A C301 H30B 107.7 . . ?
C302 C301 H30A 108.8 . . ?
C302 C301 H30B 108.8 . . ?
O301 C302 C301 108.8(3) . . ?
O301 C302 H30C 109.9 . . ?
O301 C302 H30D 109.9 . . ?
C301 C302 H30C 109.9 . . ?
C301 C302 H30D 109.9 . . ?
H30C C302 H30D 108.3 . . ?
O301 C303 H30E 109.9 . . ?
O301 C303 H30F 109.9 . . ?
O301 C303 C304 108.9(4) . . ?
H30E C303 H30F 108.3 . . ?
C304 C303 H30E 109.9 . . ?
C304 C303 H30F 109.9 . . ?
O302 C304 C303 110.6(4) . . ?
O302 C304 H30G 109.5 . . ?
O302 C304 H30H 109.5 . . ?
C303 C304 H30G 109.5 . . ?
C303 C304 H30H 109.5 . . ?
H30G C304 H30H 108.1 . . ?
O302 C305 H30I 109.9 . . ?
O302 C305 H30J 109.9 . . ?
O302 C305 C306 108.9(4) . . ?
H30I C305 H30J 108.3 . . ?
C306 C305 H30I 109.9 . . ?
C306 C305 H30J 109.9 . . ?
N302 C306 C305 113.8(4) . . ?
N302 C306 H30K 108.8 . . ?
N302 C306 H30L 108.8 . . ?
C305 C306 H30K 108.8 . . ?
C305 C306 H30L 108.8 . . ?
H30K C306 H30L 107.7 . . ?
N301 C307 H30M 108.6 . . ?
N301 C307 H30N 108.6 . . ?
N301 C307 C308 114.7(3) . . ?
H30M C307 H30N 107.6 . . ?
C308 C307 H30M 108.6 . . ?
C308 C307 H30N 108.6 . . ?
O303 C308 C307 109.3(3) . . ?
O303 C308 H30O 109.8 . . ?
O303 C308 H30P 109.8 . . ?
C307 C308 H30O 109.8 . . ?
C307 C308 H30P 109.8 . . ?
H30O C308 H30P 108.3 . . ?
O303 C309 H30Q 109.8 . . ?
O303 C309 H30R 109.8 . . ?
O303 C309 C310 109.5(3) . . ?
H30Q C309 H30R 108.2 . . ?
C310 C309 H30Q 109.8 . . ?
C310 C309 H30R 109.8 . . ?
O304 C310 C309 110.5(3) . . ?
O304 C310 H31A 109.5 . . ?
O304 C310 H31B 109.5 . . ?
C309 C310 H31A 109.5 . . ?
C309 C310 H31B 109.5 . . ?
H31A C310 H31B 108.1 . . ?
O304 C311 H31C 109.9 . . ?
O304 C311 H31D 109.9 . . ?
O304 C311 C312 108.8(3) . . ?
H31C C311 H31D 108.3 . . ?
C312 C311 H31C 109.9 . . ?
C312 C311 H31D 109.9 . . ?
N302 C312 C311 115.0(3) . . ?
N302 C312 H31E 108.5 . . ?
N302 C312 H31F 108.5 . . ?
C311 C312 H31E 108.5 . . ?
C311 C312 H31F 108.5 . . ?
H31E C312 H31F 107.5 . . ?
N301 C313 H31G 108.5 . . ?
N301 C313 H31H 108.5 . . ?
N301 C313 C314 115.0(3) . . ?
H31G C313 H31H 107.5 . . ?
C314 C313 H31G 108.5 . . ?
C314 C313 H31H 108.5 . . ?
O305 C314 C313 108.6(3) . . ?
O305 C314 H31I 110.0 . . ?
O305 C314 H31J 110.0 . . ?
C313 C314 H31I 110.0 . . ?
C313 C314 H31J 110.0 . . ?
H31I C314 H31J 108.4 . . ?
O305 C315 H31K 109.6 . . ?
O305 C315 H31L 109.6 . . ?
O305 C315 C316 110.1(4) . . ?
H31K C315 H31L 108.2 . . ?
C316 C315 H31K 109.6 . . ?
C316 C315 H31L 109.6 . . ?
O306 C316 C315 110.2(3) . . ?
O306 C316 H31M 109.6 . . ?
O306 C316 H31N 109.6 . . ?
C315 C316 H31M 109.6 . . ?
C315 C316 H31N 109.6 . . ?
H31M C316 H31N 108.1 . . ?
O306 C317 H31O 109.5 . . ?
O306 C317 H31P 109.5 . . ?
O306 C317 C318 110.9(3) . . ?
H31O C317 H31P 108.1 . . ?
C318 C317 H31O 109.5 . . ?
C318 C317 H31P 109.5 . . ?
N302 C318 C317 115.1(3) . . ?
N302 C318 H31Q 108.5 . . ?
N302 C318 H31R 108.5 . . ?
C317 C318 H31Q 108.5 . . ?
C317 C318 H31R 108.5 . . ?
H31Q C318 H31R 107.5 . . ?
O401 K4 N401 59.17(9) . . ?
O401 K4 N402 117.37(9) . . ?
O402 K4 O401 59.03(10) . . ?
O402 K4 O404 102.13(10) . . ?
O402 K4 N401 117.30(10) . . ?
O402 K4 N402 59.73(11) . . ?
O403 K4 O401 100.58(9) . . ?
O403 K4 O402 141.07(9) . . ?
O403 K4 O404 59.38(8) . . ?
O403 K4 O405 103.75(8) . . ?
O403 K4 O406 126.39(8) . . ?
O403 K4 N401 61.21(9) . . ?
O403 K4 N402 119.03(11) . . ?
O404 K4 O401 123.54(8) . . ?
O404 K4 N401 119.61(9) . . ?
O404 K4 N402 60.00(10) . . ?
O405 K4 O401 88.66(9) . . ?
O405 K4 O402 108.07(10) . . ?
O405 K4 O404 144.44(8) . . ?
O405 K4 O406 61.51(9) . . ?
O405 K4 N401 61.12(9) . . ?
O405 K4 N402 121.78(10) . . ?
O406 K4 O401 127.78(9) . . ?
O406 K4 O402 88.97(9) . . ?
O406 K4 O404 101.44(9) . . ?
O406 K4 N401 121.79(9) . . ?
O406 K4 N402 61.62(10) . . ?
N401 K4 N402 176.02(9) . . ?
C402 O401 K4 119.7(2) . . ?
C402 O401 C403 112.5(4) . . ?
C403 O401 K4 107.6(3) . . ?
C404 O402 K4 118.9(3) . . ?
C404 O402 C405 111.8(4) . . ?
C405 O402 K4 114.1(3) . . ?
C408 O403 K4 120.3(2) . . ?
C409 O403 K4 120.2(2) . . ?
C409 O403 C408 110.7(3) . . ?
C410 O404 K4 114.4(2) . . ?
C411 O404 K4 117.6(3) . . ?
C411 O404 C410 111.0(3) . . ?
C414 O405 K4 115.6(2) . . ?
C414 O405 C415 110.9(3) . . ?
C415 O405 K4 115.1(3) . . ?
C416 O406 K4 112.0(3) . . ?
C416 O406 C417 112.0(4) . . ?
C417 O406 K4 117.9(2) . . ?
C401 N401 K4 110.3(2) . . ?
C401 N401 C407 110.6(3) . . ?
C407 N401 K4 107.0(2) . . ?
C413 N401 K4 108.6(2) . . ?
C413 N401 C401 110.8(3) . . ?
C413 N401 C407 109.3(3) . . ?
C406 N402 K4 110.7(3) . . ?
C406 N402 C412 109.5(4) . . ?
C406 N402 C418 111.1(4) . . ?
C412 N402 K4 110.1(3) . . ?
C412 N402 C418 110.0(4) . . ?
C418 N402 K4 105.3(3) . . ?
N401 C401 H40A 108.8 . . ?
N401 C401 H40B 108.8 . . ?
N401 C401 C402 113.7(4) . . ?
H40A C401 H40B 107.7 . . ?
C402 C401 H40A 108.8 . . ?
C402 C401 H40B 108.8 . . ?
O401 C402 C401 109.8(4) . . ?
O401 C402 H40C 109.7 . . ?
O401 C402 H40D 109.7 . . ?
C401 C402 H40C 109.7 . . ?
C401 C402 H40D 109.7 . . ?
H40C C402 H40D 108.2 . . ?
O401 C403 H40E 110.0 . . ?
O401 C403 H40F 110.0 . . ?
O401 C403 C404 108.6(4) . . ?
H40E C403 H40F 108.3 . . ?
C404 C403 H40E 110.0 . . ?
C404 C403 H40F 110.0 . . ?
O402 C404 C403 110.4(4) . . ?
O402 C404 H40G 109.6 . . ?
O402 C404 H40H 109.6 . . ?
C403 C404 H40G 109.6 . . ?
C403 C404 H40H 109.6 . . ?
H40G C404 H40H 108.1 . . ?
O402 C405 H40I 110.2 . . ?
O402 C405 H40J 110.2 . . ?
O402 C405 C406 107.7(4) . . ?
H40I C405 H40J 108.5 . . ?
C406 C405 H40I 110.2 . . ?
C406 C405 H40J 110.2 . . ?
N402 C406 C405 112.8(4) . . ?
N402 C406 H40K 109.0 . . ?
N402 C406 H40L 109.0 . . ?
C405 C406 H40K 109.0 . . ?
C405 C406 H40L 109.0 . . ?
H40K C406 H40L 107.8 . . ?
N401 C407 H40M 108.6 . . ?
N401 C407 H40N 108.6 . . ?
N401 C407 C408 114.7(3) . . ?
H40M C407 H40N 107.6 . . ?
C408 C407 H40M 108.6 . . ?
C408 C407 H40N 108.6 . . ?
O403 C408 C407 110.0(3) . . ?
O403 C408 H40O 109.7 . . ?
O403 C408 H40P 109.7 . . ?
C407 C408 H40O 109.7 . . ?
C407 C408 H40P 109.7 . . ?
H40O C408 H40P 108.2 . . ?
O403 C409 H40Q 109.7 . . ?
O403 C409 H40R 109.7 . . ?
O403 C409 C410 109.8(3) . . ?
H40Q C409 H40R 108.2 . . ?
C410 C409 H40Q 109.7 . . ?
C410 C409 H40R 109.7 . . ?
O404 C410 C409 109.6(4) . . ?
O404 C410 H41A 109.8 . . ?
O404 C410 H41B 109.8 . . ?
C409 C410 H41A 109.8 . . ?
C409 C410 H41B 109.8 . . ?
H41A C410 H41B 108.2 . . ?
O404 C411 H41C 109.7 . . ?
O404 C411 H41D 109.7 . . ?
O404 C411 C412 109.7(4) . . ?
H41C C411 H41D 108.2 . . ?
C412 C411 H41C 109.7 . . ?
C412 C411 H41D 109.7 . . ?
N402 C412 C411 114.4(4) . . ?
N402 C412 H41E 108.7 . . ?
N402 C412 H41F 108.7 . . ?
C411 C412 H41E 108.7 . . ?
C411 C412 H41F 108.7 . . ?
H41E C412 H41F 107.6 . . ?
N401 C413 H41G 108.7 . . ?
N401 C413 H41H 108.7 . . ?
N401 C413 C414 114.2(4) . . ?
H41G C413 H41H 107.6 . . ?
C414 C413 H41G 108.7 . . ?
C414 C413 H41H 108.7 . . ?
O405 C414 C413 108.0(3) . . ?
O405 C414 H41I 110.1 . . ?
O405 C414 H41J 110.1 . . ?
C413 C414 H41I 110.1 . . ?
C413 C414 H41J 110.1 . . ?
H41I C414 H41J 108.4 . . ?
O405 C415 H41K 109.8 . . ?
O405 C415 H41L 109.8 . . ?
O405 C415 C416 109.5(3) . . ?
H41K C415 H41L 108.2 . . ?
C416 C415 H41K 109.8 . . ?
C416 C415 H41L 109.8 . . ?
O406 C416 C415 109.8(3) . . ?
O406 C416 H41M 109.7 . . ?
O406 C416 H41N 109.7 . . ?
C415 C416 H41M 109.7 . . ?
C415 C416 H41N 109.7 . . ?
H41M C416 H41N 108.2 . . ?
O406 C417 H41O 109.7 . . ?
O406 C417 H41P 109.7 . . ?
O406 C417 C418 109.7(4) . . ?
H41O C417 H41P 108.2 . . ?
C418 C417 H41O 109.7 . . ?
C418 C417 H41P 109.7 . . ?
N402 C418 C417 114.6(5) . . ?
N402 C418 H41Q 108.6 . . ?
N402 C418 H41R 108.6 . . ?
C417 C418 H41Q 108.6 . . ?
C417 C418 H41R 108.6 . . ?
H41Q C418 H41R 107.6 . . ?
C62 C61 Cl61 121.1 . . ?
C62 C61 C66 120.1 . . ?
C66 C61 Cl61 118.8 . . ?
C61 C62 Cl62 121.6 . . ?
C61 C62 C63 120.3 . . ?
C63 C62 Cl62 118.1 . . ?
C62 C63 H63 120.2 . . ?
C62 C63 C64 119.5 . . ?
C64 C63 H63 120.2 . . ?
C63 C64 H64 119.7 . . ?
C65 C64 C63 120.6 . . ?
C65 C64 H64 119.7 . . ?
C64 C65 H65 120.1 . . ?
C64 C65 C66 119.8 . . ?
C66 C65 H65 120.1 . . ?
C61 C66 H66 120.1 . . ?
C65 C66 C61 119.7 . . ?
C65 C66 H66 120.1 . . ?
C52 C51 Cl51 121.1 . . ?
C52 C51 C56 120.1 . . ?
C56 C51 Cl51 118.8 . . ?
C51 C52 Cl52 121.6 . . ?
C51 C52 C53 120.2 . . ?
C53 C52 Cl52 118.1 . . ?
C52 C53 H53 120.2 . . ?
C52 C53 C54 119.5 . . ?
C54 C53 H53 120.2 . . ?
C53 C54 H54 119.7 . . ?
C55 C54 C53 120.5 . . ?
C55 C54 H54 119.7 . . ?
C54 C55 H55 120.1 . . ?
C54 C55 C56 119.9 . . ?
C56 C55 H55 120.1 . . ?
C51 C56 H56 120.1 . . ?
C55 C56 C51 119.7 . . ?
C55 C56 H56 120.1 . . ?
C72 C71 Cl71 121.6 . . ?
C72 C71 C76 120.2 . . ?
C76 C71 Cl71 118.2 . . ?
C71 C72 Cl72 121.1 . . ?
C71 C72 C73 120.1 . . ?
C73 C72 Cl72 118.8 . . ?
C72 C73 H73 120.1 . . ?
C74 C73 C72 119.7 . . ?
C74 C73 H73 120.1 . . ?
C73 C74 H74 120.1 . . ?
C75 C74 C73 119.7 . . ?
C75 C74 H74 120.1 . . ?
C74 C75 H75 119.7 . . ?
C74 C75 C76 120.6 . . ?
C76 C75 H75 119.7 . . ?
C71 C76 H76 120.2 . . ?
C75 C76 C71 119.6 . . ?
C75 C76 H76 120.2 . . ?
C82 C81 Cl81 121.6 . . ?
C82 C81 C86 120.2 . . ?
C86 C81 Cl81 118.2 . . ?
C81 C82 Cl82 121.1 . . ?
C81 C82 C83 120.1 . . ?
C83 C82 Cl82 118.8 . . ?
C82 C83 H83 120.1 . . ?
C84 C83 C82 119.7 . . ?
C84 C83 H83 120.1 . . ?
C83 C84 H84 120.1 . . ?
C85 C84 C83 119.8 . . ?
C85 C84 H84 120.1 . . ?
C84 C85 H85 119.7 . . ?
C84 C85 C86 120.6 . . ?
C86 C85 H85 119.7 . . ?
C81 C86 C85 119.7 . . ?
C81 C86 H86 120.2 . . ?
C85 C86 H86 120.2 . . ?
C92 C91 Cl91 121.1 . . ?
C92 C91 C96 120.1 . . ?
C96 C91 Cl91 118.8 . . ?
C91 C92 Cl92 121.6 . . ?
C91 C92 C93 120.2 . . ?
C93 C92 Cl92 118.2 . . ?
C92 C93 H93 120.2 . . ?
C92 C93 C94 119.6 . . ?
C94 C93 H93 120.2 . . ?
C93 C94 H94 119.7 . . ?
C95 C94 C93 120.6 . . ?
C95 C94 H94 119.7 . . ?
C94 C95 H95 120.1 . . ?
C94 C95 C96 119.8 . . ?
C96 C95 H95 120.1 . . ?
C91 C96 H96 120.1 . . ?
C95 C96 C91 119.7 . . ?
C95 C96 H96 120.1 . . ?

loop_
_geom_bond_atom_site_label_1
_geom_bond_atom_site_label_2
_geom_bond_distance
_geom_bond_site_symmetry_2
_geom_bond_publ_flag
Fe1 O101 1.875(2) . ?
Fe1 O102 1.883(3) . ?
Fe1 O103 1.985(2) 2_566 ?
Fe1 O103 2.094(2) . ?
Fe1 O104 1.884(2) . ?
S101 C101 1.739(4) . ?
S101 C108 1.774(3) . ?
S102 C109 1.763(4) . ?
S102 C116 1.732(4) . ?
S103 C117 1.741(4) . ?
S103 C124 1.762(4) . ?
S104 C125 1.771(3) . ?
S104 C132 1.737(4) . ?
O101 C107 1.328(4) . ?
O102 C110 1.320(4) . ?
O103 C123 1.344(4) . ?
O104 C126 1.327(4) . ?
C101 C102 1.399(5) . ?
C101 C106 1.404(5) . ?
C102 H102 0.9500 . ?
C102 C103 1.361(5) . ?
C103 H103 0.9500 . ?
C103 C104 1.394(5) . ?
C104 H104 0.9500 . ?
C104 C105 1.383(5) . ?
C105 H105 0.9500 . ?
C105 C106 1.394(5) . ?
C106 C107 1.442(5) . ?
C107 C108 1.382(5) . ?
C108 C109 1.444(5) . ?
C109 C110 1.391(5) . ?
C110 C111 1.451(5) . ?
C111 C112 1.399(5) . ?
C111 C116 1.400(5) . ?
C112 H112 0.9500 . ?
C112 C113 1.377(5) . ?
C113 H113 0.9500 . ?
C113 C114 1.391(6) . ?
C114 H114 0.9500 . ?
C114 C115 1.378(6) . ?
C115 H115 0.9500 . ?
C115 C116 1.389(5) . ?
C117 C118 1.394(5) . ?
C117 C122 1.405(5) . ?
C118 H118 0.9500 . ?
C118 C119 1.372(5) . ?
C119 H119 0.9500 . ?
C119 C120 1.405(6) . ?
C120 H120 0.9500 . ?
C120 C121 1.375(5) . ?
C121 H121 0.9500 . ?
C121 C122 1.406(5) . ?
C122 C123 1.432(5) . ?
C123 C124 1.368(5) . ?
C124 C125 1.445(5) . ?
C125 C126 1.371(5) . ?
C126 C127 1.448(5) . ?
C127 C128 1.397(5) . ?
C127 C132 1.404(5) . ?
C128 H128 0.9500 . ?
C128 C129 1.371(5) . ?
C129 H129 0.9500 . ?
C129 C130 1.389(6) . ?
C130 H130 0.9500 . ?
C130 C131 1.381(5) . ?
C131 H131 0.9500 . ?
C131 C132 1.398(5) . ?
Fe2 O201 1.897(2) . ?
Fe2 O202 1.877(2) . ?
Fe2 O203 1.876(2) . ?
Fe2 O204 1.974(2) 2_675 ?
Fe2 O204 2.109(2) . ?
S201 C201 1.738(4) . ?
S201 C208 1.764(4) . ?
S202 C209 1.771(3) . ?
S202 C216 1.739(4) . ?
S203 C217 1.737(4) . ?
S203 C224 1.768(4) . ?
S204 C225 1.762(3) . ?
S204 C232 1.744(4) . ?
O201 C207 1.310(4) . ?
O202 C210 1.334(4) . ?
O203 C223 1.327(4) . ?
O204 C226 1.353(4) . ?
C201 C202 1.388(5) . ?
C201 C206 1.398(5) . ?
C202 H202 0.9500 . ?
C202 C203 1.380(5) . ?
C203 H203 0.9500 . ?
C203 C204 1.389(5) . ?
C204 H204 0.9500 . ?
C204 C205 1.385(5) . ?
C205 H205 0.9500 . ?
C205 C206 1.402(5) . ?
C206 C207 1.452(5) . ?
C207 C208 1.394(5) . ?
C208 C209 1.445(5) . ?
C209 C210 1.382(5) . ?
C210 C211 1.442(5) . ?
C211 C212 1.400(5) . ?
C211 C216 1.400(5) . ?
C212 H212 0.9500 . ?
C212 C213 1.369(5) . ?
C213 H213 0.9500 . ?
C213 C214 1.397(5) . ?
C214 H214 0.9500 . ?
C214 C215 1.376(5) . ?
C215 H215 0.9500 . ?
C215 C216 1.395(5) . ?
C217 C218 1.399(5) . ?
C217 C222 1.398(5) . ?
C218 H218 0.9500 . ?
C218 C219 1.368(5) . ?
C219 H219 0.9500 . ?
C219 C220 1.393(5) . ?
C220 H220 0.9500 . ?
C220 C221 1.387(5) . ?
C221 H221 0.9500 . ?
C221 C222 1.394(5) . ?
C222 C223 1.448(5) . ?
C223 C224 1.369(5) . ?
C224 C225 1.450(5) . ?
C225 C226 1.369(5) . ?
C226 C227 1.431(5) . ?
C227 C228 1.396(5) . ?
C227 C232 1.403(5) . ?
C228 H228 0.9500 . ?
C228 C229 1.397(5) . ?
C229 H229 0.9500 . ?
C229 C230 1.395(5) . ?
C230 H230 0.9500 . ?
C230 C231 1.371(5) . ?
C231 H231 0.9500 . ?
C231 C232 1.390(5) . ?
K3 O301 2.792(3) . ?
K3 O302 2.934(3) . ?
K3 O303 2.821(3) . ?
K3 O304 2.779(3) . ?
K3 O305 2.842(3) . ?
K3 O306 2.765(3) . ?
K3 N301 2.915(3) . ?
K3 N302 2.920(3) . ?
O301 C302 1.406(5) . ?
O301 C303 1.427(5) . ?
O302 C304 1.413(5) . ?
O302 C305 1.428(5) . ?
O303 C308 1.421(4) . ?
O303 C309 1.426(4) . ?
O304 C310 1.427(5) . ?
O304 C311 1.423(4) . ?
O305 C314 1.431(5) . ?
O305 C315 1.416(5) . ?
O306 C316 1.425(5) . ?
O306 C317 1.409(4) . ?
N301 C301 1.475(5) . ?
N301 C307 1.473(5) . ?
N301 C313 1.460(5) . ?
N302 C306 1.467(5) . ?
N302 C312 1.459(5) . ?
N302 C318 1.464(5) . ?
C301 H30A 0.9900 . ?
C301 H30B 0.9900 . ?
C301 C302 1.515(6) . ?
C302 H30C 0.9900 . ?
C302 H30D 0.9900 . ?
C303 H30E 0.9900 . ?
C303 H30F 0.9900 . ?
C303 C304 1.470(6) . ?
C304 H30G 0.9900 . ?
C304 H30H 0.9900 . ?
C305 H30I 0.9900 . ?
C305 H30J 0.9900 . ?
C305 C306 1.516(6) . ?
C306 H30K 0.9900 . ?
C306 H30L 0.9900 . ?
C307 H30M 0.9900 . ?
C307 H30N 0.9900 . ?
C307 C308 1.509(5) . ?
C308 H30O 0.9900 . ?
C308 H30P 0.9900 . ?
C309 H30Q 0.9900 . ?
C309 H30R 0.9900 . ?
C309 C310 1.480(5) . ?
C310 H31A 0.9900 . ?
C310 H31B 0.9900 . ?
C311 H31C 0.9900 . ?
C311 H31D 0.9900 . ?
C311 C312 1.502(5) . ?
C312 H31E 0.9900 . ?
C312 H31F 0.9900 . ?
C313 H31G 0.9900 . ?
C313 H31H 0.9900 . ?
C313 C314 1.489(6) . ?
C314 H31I 0.9900 . ?
C314 H31J 0.9900 . ?
C315 H31K 0.9900 . ?
C315 H31L 0.9900 . ?
C315 C316 1.495(6) . ?
C316 H31M 0.9900 . ?
C316 H31N 0.9900 . ?
C317 H31O 0.9900 . ?
C317 H31P 0.9900 . ?
C317 C318 1.498(6) . ?
C318 H31Q 0.9900 . ?
C318 H31R 0.9900 . ?
K4 O401 2.927(3) . ?
K4 O402 2.815(3) . ?
K4 O403 2.755(3) . ?
K4 O404 2.848(3) . ?
K4 O405 2.771(3) . ?
K4 O406 2.787(3) . ?
K4 N401 2.984(3) . ?
K4 N402 2.997(4) . ?
O401 C402 1.419(5) . ?
O401 C403 1.429(5) . ?
O402 C404 1.418(6) . ?
O402 C405 1.425(6) . ?
O403 C408 1.423(4) . ?
O403 C409 1.420(5) . ?
O404 C410 1.430(5) . ?
O404 C411 1.413(5) . ?
O405 C414 1.420(5) . ?
O405 C415 1.420(5) . ?
O406 C416 1.410(5) . ?
O406 C417 1.423(5) . ?
N401 C401 1.473(5) . ?
N401 C407 1.476(5) . ?
N401 C413 1.466(5) . ?
N402 C406 1.466(6) . ?
N402 C412 1.471(6) . ?
N402 C418 1.471(5) . ?
C401 H40A 0.9900 . ?
C401 H40B 0.9900 . ?
C401 C402 1.513(6) . ?
C402 H40C 0.9900 . ?
C402 H40D 0.9900 . ?
C403 H40E 0.9900 . ?
C403 H40F 0.9900 . ?
C403 C404 1.482(7) . ?
C404 H40G 0.9900 . ?
C404 H40H 0.9900 . ?
C405 H40I 0.9900 . ?
C405 H40J 0.9900 . ?
C405 C406 1.491(7) . ?
C406 H40K 0.9900 . ?
C406 H40L 0.9900 . ?
C407 H40M 0.9900 . ?
C407 H40N 0.9900 . ?
C407 C408 1.487(6) . ?
C408 H40O 0.9900 . ?
C408 H40P 0.9900 . ?
C409 H40Q 0.9900 . ?
C409 H40R 0.9900 . ?
C409 C410 1.489(6) . ?
C410 H41A 0.9900 . ?
C410 H41B 0.9900 . ?
C411 H41C 0.9900 . ?
C411 H41D 0.9900 . ?
C411 C412 1.493(7) . ?
C412 H41E 0.9900 . ?
C412 H41F 0.9900 . ?
C413 H41G 0.9900 . ?
C413 H41H 0.9900 . ?
C413 C414 1.507(6) . ?
C414 H41I 0.9900 . ?
C414 H41J 0.9900 . ?
C415 H41K 0.9900 . ?
C415 H41L 0.9900 . ?
C415 C416 1.501(6) . ?
C416 H41M 0.9900 . ?
C416 H41N 0.9900 . ?
C417 H41O 0.9900 . ?
C417 H41P 0.9900 . ?
C417 C418 1.487(7) . ?
C418 H41Q 0.9900 . ?
C418 H41R 0.9900 . ?
Cl62 C62 1.7275 . ?
Cl61 C61 1.7308 . ?
C61 C62 1.3761 . ?
C61 C66 1.3890 . ?
C62 C63 1.3798 . ?
C63 H63 0.9500 . ?
C63 C64 1.3825 . ?
C64 H64 0.9500 . ?
C64 C65 1.3791 . ?
C65 H65 0.9500 . ?
C65 C66 1.3802 . ?
C66 H66 0.9500 . ?
Cl52 C52 1.7273 . ?
Cl51 C51 1.7309 . ?
C51 C52 1.3767 . ?
C51 C56 1.3888 . ?
C52 C53 1.3797 . ?
C53 H53 0.9500 . ?
C53 C54 1.3825 . ?
C54 H54 0.9500 . ?
C54 C55 1.3786 . ?
C55 H55 0.9500 . ?
C55 C56 1.3796 . ?
C56 H56 0.9500 . ?
Cl71 C71 1.7272 . ?
Cl72 C72 1.7304 . ?
C71 C72 1.3761 . ?
C71 C76 1.3802 . ?
C72 C73 1.3888 . ?
C73 H73 0.9500 . ?
C73 C74 1.3814 . ?
C74 H74 0.9500 . ?
C74 C75 1.3784 . ?
C75 H75 0.9500 . ?
C75 C76 1.3799 . ?
C76 H76 0.9500 . ?
Cl81 C81 1.7261 . ?
Cl82 C82 1.7313 . ?
C81 C82 1.3760 . ?
C81 C86 1.3801 . ?
C82 C83 1.3896 . ?
C83 H83 0.9500 . ?
C83 C84 1.3804 . ?
C84 H84 0.9500 . ?
C84 C85 1.3784 . ?
C85 H85 0.9500 . ?
C85 C86 1.3806 . ?
C86 H86 0.9500 . ?
Cl92 C92 1.7273 . ?
Cl91 C91 1.7309 . ?
C91 C92 1.3766 . ?
C91 C96 1.3886 . ?
C92 C93 1.3793 . ?
C93 H93 0.9500 . ?
C93 C94 1.3815 . ?
C94 H94 0.9500 . ?
C94 C95 1.3781 . ?
C95 H95 0.9500 . ?
C95 C96 1.3809 . ?
C96 H96 0.9500 . ?

loop_
_geom_torsion_atom_site_label_1
_geom_torsion_atom_site_label_2
_geom_torsion_atom_site_label_3
_geom_torsion_atom_site_label_4
_geom_torsion
_geom_torsion_site_symmetry_1
_geom_torsion_site_symmetry_2
_geom_torsion_site_symmetry_3
_geom_torsion_site_symmetry_4
_geom_torsion_publ_flag
Fe1 O101 C107 C106 -155.4(3) . . . . ?
Fe1 O101 C107 C108 27.1(5) . . . . ?
Fe1 O102 C110 C109 -0.3(6) . . . . ?
Fe1 O102 C110 C111 -178.2(2) . . . . ?
Fe1 O103 C123 C122 108.9(3) . . . . ?
Fe1 O103 C123 C122 -52.3(4) 2_566 . . . ?
Fe1 O103 C123 C124 130.2(3) 2_566 . . . ?
Fe1 O103 C123 C124 -68.5(4) . . . . ?
Fe1 O104 C126 C125 -17.2(6) . . . . ?
Fe1 O104 C126 C127 167.6(2) . . . . ?
S101 C101 C102 C103 -178.6(3) . . . . ?
S101 C101 C106 C105 178.4(3) . . . . ?
S101 C101 C106 C107 -1.1(4) . . . . ?
S101 C108 C109 S102 -10.1(4) . . . . ?
S101 C108 C109 C110 175.2(3) . . . . ?
S102 C109 C110 O102 -178.9(3) . . . . ?
S102 C109 C110 C111 -0.9(4) . . . . ?
S103 C117 C118 C119 179.8(3) . . . . ?
S103 C117 C122 C121 -178.7(3) . . . . ?
S103 C117 C122 C123 -0.1(4) . . . . ?
S103 C124 C125 S104 33.3(4) . . . . ?
S103 C124 C125 C126 -147.0(3) . . . . ?
S104 C125 C126 O104 -173.5(3) . . . . ?
S104 C125 C126 C127 1.9(4) . . . . ?
O101 Fe1 O102 C110 16.4(3) . . . . ?
O101 Fe1 O104 C126 70.0(4) . . . . ?
O101 C107 C108 S101 178.7(3) . . . . ?
O101 C107 C108 C109 2.0(6) . . . . ?
O102 Fe1 O101 C107 -33.5(3) . . . . ?
O102 Fe1 O104 C126 173.2(3) . . . . ?
O102 C110 C111 C112 1.5(6) . . . . ?
O102 C110 C111 C116 177.5(3) . . . . ?
O103 Fe1 O101 C107 -134.9(3) 2_566 . . . ?
O103 Fe1 O101 C107 155.4(3) . . . . ?
O103 Fe1 O102 C110 136.3(3) 2_566 . . . ?
O103 Fe1 O102 C110 157.6(4) . . . . ?
O103 Fe1 O104 C126 -20.9(3) . . . . ?
O103 Fe1 O104 C126 -88.6(3) 2_566 . . . ?
O103 C123 C124 S103 177.3(3) . . . . ?
O103 C123 C124 C125 -0.4(6) . . . . ?
O104 Fe1 O101 C107 66.2(3) . . . . ?
O104 Fe1 O102 C110 -103.4(3) . . . . ?
O104 C126 C127 C128 -4.3(6) . . . . ?
O104 C126 C127 C132 173.1(3) . . . . ?
C101 S101 C108 C107 -1.5(3) . . . . ?
C101 S101 C108 C109 175.8(3) . . . . ?
C101 C102 C103 C104 0.9(6) . . . . ?
C101 C106 C107 O101 -177.9(3) . . . . ?
C101 C106 C107 C108 -0.1(4) . . . . ?
C102 C101 C106 C105 -0.3(5) . . . . ?
C102 C101 C106 C107 -179.7(3) . . . . ?
C102 C103 C104 C105 -1.2(6) . . . . ?
C103 C104 C105 C106 0.7(6) . . . . ?
C104 C105 C106 C101 0.0(5) . . . . ?
C104 C105 C106 C107 179.4(4) . . . . ?
C105 C106 C107 O101 2.7(6) . . . . ?
C105 C106 C107 C108 -179.5(4) . . . . ?
C106 C101 C102 C103 -0.2(6) . . . . ?
C106 C107 C108 S101 1.2(4) . . . . ?
C106 C107 C108 C109 -175.5(4) . . . . ?
C107 C108 C109 S102 166.5(3) . . . . ?
C107 C108 C109 C110 -8.3(7) . . . . ?
C108 S101 C101 C102 180.0(4) . . . . ?
C108 S101 C101 C106 1.4(3) . . . . ?
C108 C109 C110 O102 -3.9(7) . . . . ?
C108 C109 C110 C111 174.2(4) . . . . ?
C109 S102 C116 C111 -2.1(3) . . . . ?
C109 S102 C116 C115 173.8(4) . . . . ?
C109 C110 C111 C112 -176.7(3) . . . . ?
C109 C110 C111 C116 -0.7(4) . . . . ?
C110 C111 C112 C113 173.3(3) . . . . ?
C110 C111 C116 S102 2.0(4) . . . . ?
C110 C111 C116 C115 -174.2(3) . . . . ?
C111 C112 C113 C114 0.7(6) . . . . ?
C112 C111 C116 S102 178.3(3) . . . . ?
C112 C111 C116 C115 2.2(6) . . . . ?
C112 C113 C114 C115 1.3(6) . . . . ?
C113 C114 C115 C116 -1.6(6) . . . . ?
C114 C115 C116 S102 -175.6(3) . . . . ?
C114 C115 C116 C111 -0.1(6) . . . . ?
C116 S102 C109 C108 -174.1(3) . . . . ?
C116 S102 C109 C110 1.7(3) . . . . ?
C116 C111 C112 C113 -2.4(5) . . . . ?
C117 S103 C124 C123 0.2(3) . . . . ?
C117 S103 C124 C125 178.1(3) . . . . ?
C117 C118 C119 C120 -1.3(5) . . . . ?
C117 C122 C123 O103 -177.4(3) . . . . ?
C117 C122 C123 C124 0.3(4) . . . . ?
C118 C117 C122 C121 0.5(5) . . . . ?
C118 C117 C122 C123 179.0(3) . . . . ?
C118 C119 C120 C121 0.4(6) . . . . ?
C119 C120 C121 C122 0.9(5) . . . . ?
C120 C121 C122 C117 -1.4(5) . . . . ?
C120 C121 C122 C123 -179.6(3) . . . . ?
C121 C122 C123 O103 1.0(5) . . . . ?
C121 C122 C123 C124 178.6(3) . . . . ?
C122 C117 C118 C119 0.8(5) . . . . ?
C122 C123 C124 S103 -0.3(4) . . . . ?
C122 C123 C124 C125 -178.0(3) . . . . ?
C123 C124 C125 S104 -149.2(3) . . . . ?
C123 C124 C125 C126 30.5(6) . . . . ?
C124 S103 C117 C118 -179.1(3) . . . . ?
C124 S103 C117 C122 0.0(3) . . . . ?
C124 C125 C126 O104 6.8(6) . . . . ?
C124 C125 C126 C127 -177.8(3) . . . . ?
C125 S104 C132 C127 -1.1(3) . . . . ?
C125 S104 C132 C131 178.8(3) . . . . ?
C125 C126 C127 C128 179.8(4) . . . . ?
C125 C126 C127 C132 -2.8(4) . . . . ?
C126 C127 C128 C129 177.3(4) . . . . ?
C126 C127 C132 S104 2.3(4) . . . . ?
C126 C127 C132 C131 -177.5(3) . . . . ?
C127 C128 C129 C130 -0.5(6) . . . . ?
C128 C127 C132 S104 -179.9(3) . . . . ?
C128 C127 C132 C131 0.2(5) . . . . ?
C128 C129 C130 C131 0.8(6) . . . . ?
C129 C130 C131 C132 -0.6(6) . . . . ?
C130 C131 C132 S104 -179.8(3) . . . . ?
C130 C131 C132 C127 0.1(5) . . . . ?
C132 S104 C125 C124 179.2(3) . . . . ?
C132 S104 C125 C126 -0.5(3) . . . . ?
C132 C127 C128 C129 0.1(5) . . . . ?
Fe2 O201 C207 C206 176.6(2) . . . . ?
Fe2 O201 C207 C208 -4.4(6) . . . . ?
Fe2 O202 C210 C209 -41.0(5) . . . . ?
Fe2 O202 C210 C211 141.5(3) . . . . ?
Fe2 O203 C223 C222 -165.1(2) . . . . ?
Fe2 O203 C223 C224 19.8(6) . . . . ?
Fe2 O204 C226 C225 -129.1(3) 2_675 . . . ?
Fe2 O204 C226 C225 66.7(4) . . . . ?
Fe2 O204 C226 C227 -112.5(3) . . . . ?
Fe2 O204 C226 C227 51.6(4) 2_675 . . . ?
S201 C201 C202 C203 175.5(3) . . . . ?
S201 C201 C206 C205 -177.4(3) . . . . ?
S201 C201 C206 C207 0.2(4) . . . . ?
S201 C208 C209 S202 17.3(4) . . . . ?
S201 C208 C209 C210 -158.4(3) . . . . ?
S202 C209 C210 O202 179.4(3) . . . . ?
S202 C209 C210 C211 -3.0(4) . . . . ?
S203 C217 C218 C219 178.8(3) . . . . ?
S203 C217 C222 C221 -178.5(3) . . . . ?
S203 C217 C222 C223 -0.5(4) . . . . ?
S203 C224 C225 S204 -30.3(4) . . . . ?
S203 C224 C225 C226 148.0(3) . . . . ?
S204 C225 C226 O204 -178.3(3) . . . . ?
S204 C225 C226 C227 1.0(4) . . . . ?
O201 Fe2 O202 C210 48.5(3) . . . . ?
O201 Fe2 O203 C223 -173.2(3) . . . . ?
O201 C207 C208 S201 -179.7(3) . . . . ?
O201 C207 C208 C209 2.5(6) . . . . ?
O202 Fe2 O201 C207 -19.1(3) . . . . ?
O202 Fe2 O203 C223 -70.8(3) . . . . ?
O202 C210 C211 C212 0.1(5) . . . . ?
O202 C210 C211 C216 178.6(3) . . . . ?
O203 Fe2 O201 C207 102.6(3) . . . . ?
O203 Fe2 O202 C210 -50.4(3) . . . . ?
O203 C223 C224 S203 171.8(3) . . . . ?
O203 C223 C224 C225 -8.3(6) . . . . ?
O204 Fe2 O201 C207 -161.6(4) . . . . ?
O204 Fe2 O201 C207 -139.2(3) 2_675 . . . ?
O204 Fe2 O202 C210 150.7(3) 2_675 . . . ?
O204 Fe2 O202 C210 -139.1(3) . . . . ?
O204 Fe2 O203 C223 88.2(3) 2_675 . . . ?
O204 Fe2 O203 C223 19.3(3) . . . . ?
O204 C226 C227 C228 -0.7(6) . . . . ?
O204 C226 C227 C232 178.2(3) . . . . ?
C201 S201 C208 C207 0.7(3) . . . . ?
C201 S201 C208 C209 178.8(3) . . . . ?
C201 C202 C203 C204 1.9(6) . . . . ?
C201 C206 C207 O201 179.4(3) . . . . ?
C201 C206 C207 C208 0.3(4) . . . . ?
C202 C201 C206 C205 0.2(5) . . . . ?
C202 C201 C206 C207 177.8(3) . . . . ?
C202 C203 C204 C205 -0.8(6) . . . . ?
C203 C204 C205 C206 -0.7(6) . . . . ?
C204 C205 C206 C201 1.0(5) . . . . ?
C204 C205 C206 C207 -176.2(3) . . . . ?
C205 C206 C207 O201 -3.2(5) . . . . ?
C205 C206 C207 C208 177.7(3) . . . . ?
C206 C201 C202 C203 -1.6(6) . . . . ?
C206 C207 C208 S201 -0.7(4) . . . . ?
C206 C207 C208 C209 -178.5(3) . . . . ?
C207 C208 C209 S202 -165.0(3) . . . . ?
C207 C208 C209 C210 19.3(6) . . . . ?
C208 S201 C201 C202 -177.9(4) . . . . ?
C208 S201 C201 C206 -0.5(3) . . . . ?
C208 C209 C210 O202 -4.7(6) . . . . ?
C208 C209 C210 C211 172.9(3) . . . . ?
C209 S202 C216 C211 -2.9(3) . . . . ?
C209 S202 C216 C215 177.0(4) . . . . ?
C209 C210 C211 C212 -177.7(4) . . . . ?
C209 C210 C211 C216 0.8(4) . . . . ?
C210 C211 C212 C213 178.2(4) . . . . ?
C210 C211 C216 S202 1.8(4) . . . . ?
C210 C211 C216 C215 -178.1(3) . . . . ?
C211 C212 C213 C214 -0.1(6) . . . . ?
C212 C211 C216 S202 -179.6(3) . . . . ?
C212 C211 C216 C215 0.5(5) . . . . ?
C212 C213 C214 C215 0.1(6) . . . . ?
C213 C214 C215 C216 0.2(6) . . . . ?
C214 C215 C216 S202 179.6(3) . . . . ?
C214 C215 C216 C211 -0.5(6) . . . . ?
C216 S202 C209 C208 -173.2(3) . . . . ?
C216 S202 C209 C210 3.4(3) . . . . ?
C216 C211 C212 C213 -0.2(5) . . . . ?
C217 S203 C224 C223 2.8(3) . . . . ?
C217 S203 C224 C225 -177.1(3) . . . . ?
C217 C218 C219 C220 -0.2(6) . . . . ?
C217 C222 C223 O203 -173.2(3) . . . . ?
C217 C222 C223 C224 2.6(4) . . . . ?
C218 C217 C222 C221 1.0(5) . . . . ?
C218 C217 C222 C223 179.0(3) . . . . ?
C218 C219 C220 C221 0.6(6) . . . . ?
C219 C220 C221 C222 -0.3(6) . . . . ?
C220 C221 C222 C217 -0.5(5) . . . . ?
C220 C221 C222 C223 -178.2(3) . . . . ?
C221 C222 C223 O203 4.6(5) . . . . ?
C221 C222 C223 C224 -179.6(4) . . . . ?
C222 C217 C218 C219 -0.6(5) . . . . ?
C222 C223 C224 S203 -3.5(4) . . . . ?
C222 C223 C224 C225 176.3(3) . . . . ?
C223 C224 C225 S204 149.9(3) . . . . ?
C223 C224 C225 C226 -31.8(6) . . . . ?
C224 S203 C217 C218 179.3(3) . . . . ?
C224 S203 C217 C222 -1.2(3) . . . . ?
C224 C225 C226 O204 3.2(6) . . . . ?
C224 C225 C226 C227 -177.5(3) . . . . ?
C225 S204 C232 C227 -0.1(3) . . . . ?
C225 S204 C232 C231 178.7(3) . . . . ?
C225 C226 C227 C228 -180.0(3) . . . . ?
C225 C226 C227 C232 -1.1(4) . . . . ?
C226 C227 C228 C229 -179.6(3) . . . . ?
C226 C227 C232 S204 0.6(4) . . . . ?
C226 C227 C232 C231 -178.3(3) . . . . ?
C227 C228 C229 C230 -2.8(5) . . . . ?
C228 C227 C232 S204 179.7(3) . . . . ?
C228 C227 C232 C231 0.8(5) . . . . ?
C228 C229 C230 C231 1.6(6) . . . . ?
C229 C230 C231 C232 0.8(5) . . . . ?
C230 C231 C232 S204 179.3(3) . . . . ?
C230 C231 C232 C227 -2.0(5) . . . . ?
C232 S204 C225 C224 178.1(3) . . . . ?
C232 S204 C225 C226 -0.5(3) . . . . ?
C232 C227 C228 C229 1.6(5) . . . . ?
K3 O301 C302 C301 -42.5(5) . . . . ?
K3 O301 C303 C304 40.9(5) . . . . ?
K3 O302 C304 C303 56.2(4) . . . . ?
K3 O302 C305 C306 -40.2(4) . . . . ?
K3 O303 C308 C307 -34.1(4) . . . . ?
K3 O303 C309 C310 51.0(4) . . . . ?
K3 O304 C310 C309 43.7(4) . . . . ?
K3 O304 C311 C312 -45.6(4) . . . . ?
K3 O305 C314 C313 -42.2(4) . . . . ?
K3 O305 C315 C316 45.9(4) . . . . ?
K3 O306 C316 C315 40.8(4) . . . . ?
K3 O306 C317 C318 -34.8(4) . . . . ?
K3 N301 C301 C302 -48.8(4) . . . . ?
K3 N301 C307 C308 -51.2(4) . . . . ?
K3 N301 C313 C314 -51.9(4) . . . . ?
K3 N302 C306 C305 -50.8(4) . . . . ?
K3 N302 C312 C311 -44.8(4) . . . . ?
K3 N302 C318 C317 -50.2(4) . . . . ?
O301 C303 C304 O302 -66.3(5) . . . . ?
O302 C305 C306 N302 61.9(5) . . . . ?
O303 C309 C310 O304 -64.0(5) . . . . ?
O304 C311 C312 N302 62.1(5) . . . . ?
O305 C315 C316 O306 -56.2(4) . . . . ?
O306 C317 C318 N302 59.6(4) . . . . ?
N301 C301 C302 O301 62.6(5) . . . . ?
N301 C307 C308 O303 58.4(4) . . . . ?
N301 C313 C314 O305 65.9(4) . . . . ?
C301 N301 C307 C308 67.8(4) . . . . ?
C301 N301 C313 C314 -170.1(3) . . . . ?
C302 O301 C303 C304 -176.6(4) . . . . ?
C303 O301 C302 C301 175.1(4) . . . . ?
C304 O302 C305 C306 -165.9(4) . . . . ?
C305 O302 C304 C303 -173.4(4) . . . . ?
C306 N302 C312 C311 -167.4(4) . . . . ?
C306 N302 C318 C317 70.8(4) . . . . ?
C307 N301 C301 C302 -168.1(3) . . . . ?
C307 N301 C313 C314 67.7(4) . . . . ?
C308 O303 C309 C310 -170.7(3) . . . . ?
C309 O303 C308 C307 -168.4(3) . . . . ?
C310 O304 C311 C312 178.7(3) . . . . ?
C311 O304 C310 C309 -179.5(3) . . . . ?
C312 N302 C306 C305 70.2(5) . . . . ?
C312 N302 C318 C317 -168.8(3) . . . . ?
C313 N301 C301 C302 68.7(5) . . . . ?
C313 N301 C307 C308 -170.1(3) . . . . ?
C314 O305 C315 C316 -177.8(3) . . . . ?
C315 O305 C314 C313 -178.3(3) . . . . ?
C316 O306 C317 C318 179.3(3) . . . . ?
C317 O306 C316 C315 -173.4(3) . . . . ?
C318 N302 C306 C305 -168.8(4) . . . . ?
C318 N302 C312 C311 72.4(5) . . . . ?
K4 O401 C402 C401 36.5(5) . . . . ?
K4 O401 C403 C404 -61.5(4) . . . . ?
K4 O402 C404 C403 -33.3(5) . . . . ?
K4 O402 C405 C406 60.9(4) . . . . ?
K4 O403 C408 C407 41.4(4) . . . . ?
K4 O403 C409 C410 -40.6(4) . . . . ?
K4 O404 C410 C409 -48.7(4) . . . . ?
K4 O404 C411 C412 49.3(4) . . . . ?
K4 O405 C414 C413 56.6(4) . . . . ?
K4 O405 C415 C416 -43.2(4) . . . . ?
K4 O406 C416 C415 -52.8(4) . . . . ?
K4 O406 C417 C418 43.8(5) . . . . ?
K4 N401 C401 C402 52.1(4) . . . . ?
K4 N401 C407 C408 47.3(4) . . . . ?
K4 N401 C413 C414 39.3(4) . . . . ?
K4 N402 C406 C405 37.2(5) . . . . ?
K4 N402 C412 C411 42.3(5) . . . . ?
K4 N402 C418 C417 50.3(4) . . . . ?
O401 C403 C404 O402 65.3(5) . . . . ?
O402 C405 C406 N402 -66.4(6) . . . . ?
O403 C409 C410 O404 58.2(4) . . . . ?
O404 C411 C412 N402 -62.6(5) . . . . ?
O405 C415 C416 O406 65.3(5) . . . . ?
O406 C417 C418 N402 -66.4(5) . . . . ?
N401 C401 C402 O401 -60.5(5) . . . . ?
N401 C407 C408 O403 -61.3(5) . . . . ?
N401 C413 C414 O405 -65.6(4) . . . . ?
C401 N401 C407 C408 -72.9(4) . . . . ?
C401 N401 C413 C414 160.7(3) . . . . ?
C402 O401 C403 C404 164.5(4) . . . . ?
C403 O401 C402 C401 164.3(4) . . . . ?
C404 O402 C405 C406 -160.5(4) . . . . ?
C405 O402 C404 C403 -169.6(4) . . . . ?
C406 N402 C412 C411 164.3(4) . . . . ?
C406 N402 C418 C417 -69.6(5) . . . . ?
C407 N401 C401 C402 170.3(4) . . . . ?
C407 N401 C413 C414 -77.2(4) . . . . ?
C408 O403 C409 C410 171.9(3) . . . . ?
C409 O403 C408 C407 -171.1(3) . . . . ?
C410 O404 C411 C412 -176.3(4) . . . . ?
C411 O404 C410 C409 175.3(3) . . . . ?
C412 N402 C406 C405 -84.4(6) . . . . ?
C412 N402 C418 C417 169.0(4) . . . . ?
C413 N401 C401 C402 -68.3(5) . . . . ?
C413 N401 C407 C408 164.8(4) . . . . ?
C414 O405 C415 C416 -176.8(3) . . . . ?
C415 O405 C414 C413 -170.1(3) . . . . ?
C416 O406 C417 C418 175.9(4) . . . . ?
C417 O406 C416 C415 172.2(4) . . . . ?
C418 N402 C406 C405 153.9(5) . . . . ?
C418 N402 C412 C411 -73.3(5) . . . . ?
Cl62 C62 C63 C64 178.9 . . . . ?
Cl61 C61 C62 Cl62 -0.7 . . . . ?
Cl61 C61 C62 C63 178.8 . . . . ?
Cl61 C61 C66 C65 -178.6 . . . . ?
C61 C62 C63 C64 -0.5 . . . . ?
C62 C61 C66 C65 0.4 . . . . ?
C62 C63 C64 C65 1.0 . . . . ?
C63 C64 C65 C66 -0.7 . . . . ?
C64 C65 C66 C61 0.0 . . . . ?
C66 C61 C62 Cl62 -179.6 . . . . ?
C66 C61 C62 C63 -0.2 . . . . ?
Cl52 C52 C53 C54 179.0 . . . . ?
Cl51 C51 C52 Cl52 -0.7 . . . . ?
Cl51 C51 C52 C53 178.8 . . . . ?
Cl51 C51 C56 C55 -178.6 . . . . ?
C51 C52 C53 C54 -0.5 . . . . ?
C52 C51 C56 C55 0.4 . . . . ?
C52 C53 C54 C55 1.0 . . . . ?
C53 C54 C55 C56 -0.7 . . . . ?
C54 C55 C56 C51 0.0 . . . . ?
C56 C51 C52 Cl52 -179.6 . . . . ?
C56 C51 C52 C53 -0.1 . . . . ?
Cl71 C71 C72 Cl72 -0.7 . . . . ?
Cl71 C71 C72 C73 -179.7 . . . . ?
Cl71 C71 C76 C75 178.9 . . . . ?
Cl72 C72 C73 C74 -178.6 . . . . ?
C71 C72 C73 C74 0.4 . . . . ?
C72 C71 C76 C75 -0.6 . . . . ?
C72 C73 C74 C75 0.1 . . . . ?
C73 C74 C75 C76 -0.9 . . . . ?
C74 C75 C76 C71 1.1 . . . . ?
C76 C71 C72 Cl72 178.9 . . . . ?
C76 C71 C72 C73 -0.1 . . . . ?
Cl81 C81 C82 Cl82 -0.6 . . . . ?
Cl81 C81 C82 C83 -179.6 . . . . ?
Cl81 C81 C86 C85 178.9 . . . . ?
Cl82 C82 C83 C84 -178.6 . . . . ?
C81 C82 C83 C84 0.4 . . . . ?
C82 C81 C86 C85 -0.5 . . . . ?
C82 C83 C84 C85 0.0 . . . . ?
C83 C84 C85 C86 -0.8 . . . . ?
C84 C85 C86 C81 1.0 . . . . ?
C86 C81 C82 Cl82 178.8 . . . . ?
C86 C81 C82 C83 -0.2 . . . . ?
Cl92 C92 C93 C94 178.9 . . . . ?
Cl91 C91 C92 Cl92 -0.7 . . . . ?
Cl91 C91 C92 C93 178.8 . . . . ?
Cl91 C91 C96 C95 -178.6 . . . . ?
C91 C92 C93 C94 -0.5 . . . . ?
C92 C91 C96 C95 0.4 . . . . ?
C92 C93 C94 C95 1.0 . . . . ?
C93 C94 C95 C96 -0.8 . . . . ?
C94 C95 C96 C91 0.1 . . . . ?
C96 C91 C92 Cl92 -179.6 . . . . ?
C96 C91 C92 C93 -0.1 . . . . ?
